data_4135064
loop_
_publ_author_name
'Somerville, Rosie J.'
'Odena, Carlota'
'Obst, Marc F.'
'Hazari, Nilay'
'Hopmann, Kathrin H.'
'Martin, Ruben'

_publ_section_title
;
 Ni(I)-Alkyl Complexes Bearing Phenanthroline Ligands: Experimental
 Evidence for CO<sub>2</sub> Insertion at Ni(I) Centers.
;
_journal_issue 25
_journal_name_full 'Journal of the American Chemical Society'
_journal_page_first 10936
_journal_page_last 10941
_journal_paper_doi 10.1021/jacs.0c04695
_journal_volume 142
_journal_year 2020
_chemical_formula_moiety 'C30 H28 Cl N2 Ni'
_chemical_formula_sum 'C30 H28 Cl N2 Ni'
_chemical_formula_weight 510.70
_space_group_crystal_system triclinic
_space_group_IT_number 2
_space_group_name_Hall '-P 1'
_space_group_name_H-M_alt 'P -1'
_atom_sites_solution_hydrogens geom
_atom_sites_solution_primary SHELXT
_atom_sites_solution_secondary difmap
_audit_creation_method SHELXL-2014/7
_cell_angle_alpha 113.701(7)
_cell_angle_beta 90.846(7)
_cell_angle_gamma 114.996(8)
_cell_formula_units_Z 8
_cell_length_a 18.0288(15)
_cell_length_b 18.5080(14)
_cell_length_c 22.4157(15)
_cell_measurement_reflns_used 10293
_cell_measurement_temperature 93(2)
_cell_measurement_theta_max 26.9570
_cell_measurement_theta_min 2.9420
_cell_volume 6051.7(10)
_computing_cell_refinement 'CrysAlisPro 1.171.39.16b (Rigaku OD, 2015)'
_computing_data_collection 'CrysAlisPro 1.171.39.16b (Rigaku OD, 2015)'
_computing_data_reduction 'CrysAlisPro 1.171.39.16b (Rigaku OD, 2015)'
_computing_molecular_graphics 'Olex2 (Dolomanov et al., 2009)'
_computing_publication_material 'CIFTAB-2014/2 (Sheldrick, 2014)'
_computing_structure_refinement 'SHELXL-2014/7 (Sheldrick, 2014)'
_computing_structure_solution 'SHELXT-2014/5 (Sheldrick, 2014)'
_diffrn_ambient_temperature 93(2)
_diffrn_detector_area_resol_mean 5.8
_diffrn_measured_fraction_theta_full 0.998
_diffrn_measured_fraction_theta_max 0.993
_diffrn_measurement_device_type 'Dectris Pilatus 3R'
_diffrn_measurement_method \w
_diffrn_radiation_type MoK\a
_diffrn_radiation_wavelength 0.71073
_diffrn_reflns_av_R_equivalents 0.1214
_diffrn_reflns_av_unetI/netI 0.0951
_diffrn_reflns_Laue_measured_fraction_full 0.998
_diffrn_reflns_Laue_measured_fraction_max 0.993
_diffrn_reflns_limit_h_max 23
_diffrn_reflns_limit_h_min -21
_diffrn_reflns_limit_k_max 24
_diffrn_reflns_limit_k_min -24
_diffrn_reflns_limit_l_max 29
_diffrn_reflns_limit_l_min -28
_diffrn_reflns_number 116021
_diffrn_reflns_point_group_measured_fraction_full 0.998
_diffrn_reflns_point_group_measured_fraction_max 0.993
_diffrn_reflns_theta_full 25.242
_diffrn_reflns_theta_max 27.484
_diffrn_reflns_theta_min 2.725
_diffrn_source 'microfocus rotating anode'
_exptl_absorpt_coefficient_mu 0.747
_exptl_absorpt_correction_T_max 1.00000
_exptl_absorpt_correction_T_min 0.49560
_exptl_absorpt_correction_type multi-scan
_exptl_absorpt_process_details
; 
CrysAlisPro 1.171.39.16b (Rigaku Oxford Diffraction, 2015) 
Empirical absorption correction using spherical harmonics, 
 implemented in SCALE3 ABSPACK scaling algorithm. 
;
_exptl_crystal_colour Yellow
_exptl_crystal_density_diffrn 1.121
_exptl_crystal_description Block
_exptl_crystal_F_000 2136
_exptl_crystal_size_max 0.200
_exptl_crystal_size_mid 0.150
_exptl_crystal_size_min 0.070
_refine_diff_density_max 0.612
_refine_diff_density_min -0.559
_refine_diff_density_rms 0.070
_refine_ls_extinction_method none
_refine_ls_goodness_of_fit_ref 0.986
_refine_ls_hydrogen_treatment constr
_refine_ls_matrix_type full
_refine_ls_number_parameters 1249
_refine_ls_number_reflns 27570
_refine_ls_number_restraints 0
_refine_ls_restrained_S_all 0.986
_refine_ls_R_factor_all 0.0799
_refine_ls_R_factor_gt 0.0452
_refine_ls_shift/su_max 0.002
_refine_ls_shift/su_mean 0.000
_refine_ls_structure_factor_coef Fsqd
_refine_ls_weighting_details 'w=1/[\s^2^(Fo^2^)+(0.0465P)^2^] where P=(Fo^2^+2Fc^2^)/3'
_refine_ls_weighting_scheme calc
_refine_ls_wR_factor_gt 0.1058
_refine_ls_wR_factor_ref 0.1163
_reflns_Friedel_coverage 0.000
_reflns_number_gt 18198
_reflns_number_total 27570
_reflns_threshold_expression 'I > 2\s(I)'
_cod_data_source_file ja0c04695_si_001.cif
_cod_data_source_block 007c-18081
_cod_depositor_comments 'Adding full bibliography for 4135064--4135066.cif.'
_cod_original_cell_volume 6051.7(9)
_cod_database_code 4135064
_shelx_shelxl_version_number 2014/7
_shelx_space_group_comment
; 
The symmetry employed for this shelxl refinement is uniquely defined 
by the following loop, which should always be used as a source of 
symmetry information in preference to the above space-group names. 
They are only intended as comments. 
;
_shelx_estimated_absorpt_t_min 0.865
_shelx_estimated_absorpt_t_max 0.950

loop_
_space_group_symop_operation_xyz
'x, y, z'
'-x, -y, -z'

loop_
_atom_site_label
_atom_site_type_symbol
_atom_site_fract_x
_atom_site_fract_y
_atom_site_fract_z
_atom_site_U_iso_or_equiv
_atom_site_adp_type
_atom_site_occupancy
_atom_site_site_symmetry_order
_atom_site_calc_flag
_atom_site_refinement_flags_posn
_atom_site_refinement_flags_adp
_atom_site_refinement_flags_occupancy
_atom_site_disorder_assembly
_atom_site_disorder_group
Ni1 Ni 0.96869(2) 0.67158(2) 0.80919(2) 0.02310(7) Uani 1 1 d . . . . .
Cl1 Cl 0.90826(4) 0.57667(4) 0.84467(3) 0.02919(13) Uani 1 1 d . . . . .
N1 N 1.07507(12) 0.72971(13) 0.78858(10) 0.0261(4) Uani 1 1 d . . . . .
N2 N 0.93976(11) 0.74369(12) 0.78063(9) 0.0219(4) Uani 1 1 d . . . . .
C1 C 1.14463(15) 0.72224(16) 0.79561(13) 0.0317(6) Uani 1 1 d . . . . .
C2 C 1.21611(16) 0.77033(18) 0.77799(14) 0.0381(6) Uani 1 1 d . . . . .
H2 H 1.2652 0.7645 0.7841 0.046 Uiso 1 1 calc R U . . .
C3 C 1.21678(15) 0.82519(17) 0.75229(13) 0.0336(6) Uani 1 1 d . . . . .
H3 H 1.2655 0.8570 0.7396 0.040 Uiso 1 1 calc R U . . .
C4 C 1.14506(15) 0.83444(16) 0.74467(12) 0.0286(5) Uani 1 1 d . . . . .
C5 C 1.13813(15) 0.89182(16) 0.72031(13) 0.0310(6) Uani 1 1 d . . . . .
H5 H 1.1838 0.9244 0.7055 0.037 Uiso 1 1 calc R U . . .
C6 C 1.06833(16) 0.90087(16) 0.71783(13) 0.0313(6) Uani 1 1 d . . . . .
H6 H 1.0659 0.9406 0.7021 0.038 Uiso 1 1 calc R U . . .
C7 C 0.99834(15) 0.85227(15) 0.73818(12) 0.0263(5) Uani 1 1 d . . . . .
C8 C 0.92363(15) 0.85849(16) 0.73740(12) 0.0289(5) Uani 1 1 d . . . . .
H8 H 0.9174 0.8979 0.7232 0.035 Uiso 1 1 calc R U . . .
C9 C 0.85990(15) 0.80709(16) 0.75739(12) 0.0263(5) Uani 1 1 d . . . . .
H9 H 0.8087 0.8103 0.7565 0.032 Uiso 1 1 calc R U . . .
C10 C 0.86901(14) 0.74987(14) 0.77910(11) 0.0218(5) Uani 1 1 d . . . . .
C11 C 1.00230(14) 0.79423(15) 0.76034(11) 0.0221(5) Uani 1 1 d . . . . .
C12 C 1.07685(14) 0.78554(15) 0.76406(12) 0.0248(5) Uani 1 1 d . . . . .
C13 C 1.14296(15) 0.66062(17) 0.82260(15) 0.0347(6) Uani 1 1 d . . . . .
C14 C 1.16987(15) 0.69275(18) 0.89012(16) 0.0393(7) Uani 1 1 d . . . . .
C15 C 1.17278(16) 0.6357(2) 0.91397(17) 0.0475(8) Uani 1 1 d . . . . .
H15 H 1.1911 0.6575 0.9606 0.057 Uiso 1 1 calc R U . . .
C16 C 1.14973(18) 0.5480(2) 0.8717(2) 0.0501(9) Uani 1 1 d . . . . .
C17 C 1.1212(2) 0.5177(2) 0.8055(2) 0.0586(10) Uani 1 1 d . . . . .
H17 H 1.1036 0.4567 0.7762 0.070 Uiso 1 1 calc R U . . .
C18 C 1.1165(2) 0.5721(2) 0.77911(17) 0.0487(8) Uani 1 1 d . . . . .
C19 C 1.1947(2) 0.7867(2) 0.93784(18) 0.0613(9) Uani 1 1 d . . . . .
H19A H 1.2368 0.8269 0.9233 0.092 Uiso 1 1 calc R U . . .
H19B H 1.2184 0.7988 0.9825 0.092 Uiso 1 1 calc R U . . .
H19C H 1.1453 0.7965 0.9393 0.092 Uiso 1 1 calc R U . . .
C20 C 1.1547(2) 0.4872(2) 0.8979(2) 0.0670(11) Uani 1 1 d . . . . .
H20A H 1.2056 0.5199 0.9332 0.101 Uiso 1 1 calc R U . . .
H20B H 1.1563 0.4363 0.8615 0.101 Uiso 1 1 calc R U . . .
H20C H 1.1053 0.4657 0.9162 0.101 Uiso 1 1 calc R U . . .
C21 C 1.0829(3) 0.5365(2) 0.7066(2) 0.0801(12) Uani 1 1 d . . . . .
H21A H 1.0323 0.5427 0.7006 0.120 Uiso 1 1 calc R U . . .
H21B H 1.0689 0.4733 0.6834 0.120 Uiso 1 1 calc R U . . .
H21C H 1.1253 0.5700 0.6880 0.120 Uiso 1 1 calc R U . . .
C22 C 0.80251(13) 0.69436(15) 0.80230(11) 0.0219(5) Uani 1 1 d . . . . .
C23 C 0.80457(16) 0.72483(16) 0.86999(12) 0.0295(5) Uani 1 1 d . . . . .
C24 C 0.74209(17) 0.67219(18) 0.89080(14) 0.0363(6) Uani 1 1 d . . . . .
H24 H 0.7423 0.6935 0.9371 0.044 Uiso 1 1 calc R U . . .
C25 C 0.67991(17) 0.59034(19) 0.84688(15) 0.0387(7) Uani 1 1 d . . . . .
C26 C 0.67979(15) 0.56052(18) 0.78032(15) 0.0376(6) Uani 1 1 d . . . . .
H26 H 0.6371 0.5031 0.7495 0.045 Uiso 1 1 calc R U . . .
C27 C 0.74039(15) 0.61179(16) 0.75639(13) 0.0293(5) Uani 1 1 d . . . . .
C28 C 0.87359(18) 0.81296(18) 0.91926(13) 0.0399(6) Uani 1 1 d . . . . .
H28A H 0.9278 0.8141 0.9137 0.060 Uiso 1 1 calc R U . . .
H28B H 0.8672 0.8221 0.9647 0.060 Uiso 1 1 calc R U . . .
H28C H 0.8711 0.8606 0.9118 0.060 Uiso 1 1 calc R U . . .
C29 C 0.6137(2) 0.5341(2) 0.87081(19) 0.0602(10) Uani 1 1 d . . . . .
H29A H 0.6395 0.5184 0.8993 0.090 Uiso 1 1 calc R U . . .
H29B H 0.5727 0.4795 0.8324 0.090 Uiso 1 1 calc R U . . .
H29C H 0.5855 0.5674 0.8966 0.090 Uiso 1 1 calc R U . . .
C30 C 0.73785(19) 0.57746(18) 0.68371(14) 0.0455(7) Uani 1 1 d . . . . .
H30A H 0.7264 0.6142 0.6672 0.068 Uiso 1 1 calc R U . . .
H30B H 0.6934 0.5155 0.6601 0.068 Uiso 1 1 calc R U . . .
H30C H 0.7920 0.5800 0.6758 0.068 Uiso 1 1 calc R U . . .
Ni2 Ni 0.44375(2) 0.77374(2) 0.72372(2) 0.02235(7) Uani 1 1 d . . . . .
Cl2 Cl 0.43337(4) 0.88835(4) 0.78630(3) 0.03481(15) Uani 1 1 d . . . . .
N3 N 0.47439(11) 0.68838(12) 0.73142(9) 0.0216(4) Uani 1 1 d . . . . .
N4 N 0.41914(11) 0.69736(12) 0.62871(9) 0.0226(4) Uani 1 1 d . . . . .
C31 C 0.50205(14) 0.68602(16) 0.78531(12) 0.0245(5) Uani 1 1 d . . . . .
C32 C 0.51235(15) 0.61349(17) 0.78051(13) 0.0309(6) Uani 1 1 d . . . . .
H32 H 0.5309 0.6126 0.8200 0.037 Uiso 1 1 calc R U . . .
C33 C 0.49627(15) 0.54427(16) 0.72028(13) 0.0297(5) Uani 1 1 d . . . . .
H33 H 0.5025 0.4946 0.7173 0.036 Uiso 1 1 calc R U . . .
C34 C 0.47054(14) 0.54692(15) 0.66292(12) 0.0251(5) Uani 1 1 d . . . . .
C35 C 0.45387(15) 0.47951(16) 0.59714(13) 0.0290(5) Uani 1 1 d . . . . .
H35 H 0.4597 0.4284 0.5907 0.035 Uiso 1 1 calc R U . . .
C36 C 0.43006(15) 0.48721(16) 0.54423(13) 0.0297(5) Uani 1 1 d . . . . .
H36 H 0.4202 0.4417 0.5006 0.036 Uiso 1 1 calc R U . . .
C37 C 0.41921(14) 0.56138(15) 0.55139(12) 0.0264(5) Uani 1 1 d . . . . .
C38 C 0.39664(15) 0.57463(17) 0.49827(12) 0.0319(6) Uani 1 1 d . . . . .
H38 H 0.3899 0.5339 0.4535 0.038 Uiso 1 1 calc R U . . .
C39 C 0.38454(16) 0.64608(17) 0.51152(13) 0.0329(6) Uani 1 1 d . . . . .
H39 H 0.3698 0.6561 0.4758 0.039 Uiso 1 1 calc R U . . .
C40 C 0.39355(14) 0.70544(15) 0.57724(12) 0.0254(5) Uani 1 1 d . . . . .
C41 C 0.43179(13) 0.62611(15) 0.61507(12) 0.0229(5) Uani 1 1 d . . . . .
C42 C 0.45976(13) 0.62034(15) 0.67142(11) 0.0221(5) Uani 1 1 d . . . . .
C43 C 0.52409(14) 0.76362(16) 0.85067(12) 0.0257(5) Uani 1 1 d . . . . .
C44 C 0.60734(15) 0.82629(17) 0.87831(12) 0.0298(5) Uani 1 1 d . . . . .
C45 C 0.62770(17) 0.89761(18) 0.94011(13) 0.0366(6) Uani 1 1 d . . . . .
H45 H 0.6849 0.9411 0.9591 0.044 Uiso 1 1 calc R U . . .
C46 C 0.56788(19) 0.90772(18) 0.97512(13) 0.0390(6) Uani 1 1 d . . . . .
C47 C 0.48516(18) 0.84464(19) 0.94560(14) 0.0397(7) Uani 1 1 d . . . . .
H47 H 0.4429 0.8517 0.9684 0.048 Uiso 1 1 calc R U . . .
C48 C 0.46196(16) 0.77269(17) 0.88493(13) 0.0326(6) Uani 1 1 d . . . . .
C49 C 0.67430(16) 0.81820(19) 0.84200(15) 0.0423(7) Uani 1 1 d . . . . .
H49A H 0.6772 0.7643 0.8368 0.063 Uiso 1 1 calc R U . . .
H49B H 0.7285 0.8708 0.8675 0.063 Uiso 1 1 calc R U . . .
H49C H 0.6613 0.8142 0.7978 0.063 Uiso 1 1 calc R U . . .
C50 C 0.5916(2) 0.9848(2) 1.04229(15) 0.0591(9) Uani 1 1 d . . . . .
H50A H 0.6414 0.9942 1.0689 0.089 Uiso 1 1 calc R U . . .
H50B H 0.5451 0.9722 1.0650 0.089 Uiso 1 1 calc R U . . .
H50C H 0.6040 1.0386 1.0372 0.089 Uiso 1 1 calc R U . . .
C51 C 0.37223(17) 0.7046(2) 0.85477(16) 0.0483(8) Uani 1 1 d . . . . .
H51A H 0.3554 0.7012 0.8116 0.072 Uiso 1 1 calc R U . . .
H51B H 0.3371 0.7215 0.8847 0.072 Uiso 1 1 calc R U . . .
H51C H 0.3652 0.6462 0.8482 0.072 Uiso 1 1 calc R U . . .
C52 C 0.37008(15) 0.77726(16) 0.59077(12) 0.0263(5) Uani 1 1 d . . . . .
C53 C 0.42710(15) 0.85831(17) 0.59496(12) 0.0311(5) Uani 1 1 d . . . . .
C54 C 0.39993(16) 0.91995(16) 0.60109(12) 0.0311(5) Uani 1 1 d . . . . .
H54 H 0.4390 0.9766 0.6051 0.037 Uiso 1 1 calc R U . . .
C55 C 0.31802(17) 0.90123(17) 0.60152(12) 0.0309(6) Uani 1 1 d . . . . .
C56 C 0.26317(17) 0.82121(17) 0.59902(13) 0.0334(6) Uani 1 1 d . . . . .
H56 H 0.2065 0.8084 0.6003 0.040 Uiso 1 1 calc R U . . .
C57 C 0.28817(16) 0.75857(16) 0.59462(12) 0.0296(5) Uani 1 1 d . . . . .
C58 C 0.51568(17) 0.8786(2) 0.59211(18) 0.0530(8) Uani 1 1 d . . . . .
H58A H 0.5398 0.8698 0.6265 0.079 Uiso 1 1 calc R U . . .
H58B H 0.5481 0.9407 0.6000 0.079 Uiso 1 1 calc R U . . .
H58C H 0.5175 0.8387 0.5479 0.079 Uiso 1 1 calc R U . . .
C59 C 0.28881(18) 0.96602(18) 0.60240(14) 0.0395(6) Uani 1 1 d . . . . .
H59A H 0.2719 0.9890 0.6445 0.059 Uiso 1 1 calc R U . . .
H59B H 0.2409 0.9359 0.5649 0.059 Uiso 1 1 calc R U . . .
H59C H 0.3345 1.0157 0.5984 0.059 Uiso 1 1 calc R U . . .
C60 C 0.22786(17) 0.67317(18) 0.59400(15) 0.0407(7) Uani 1 1 d . . . . .
H60A H 0.2248 0.6230 0.5538 0.061 Uiso 1 1 calc R U . . .
H60B H 0.1722 0.6700 0.5940 0.061 Uiso 1 1 calc R U . . .
H60C H 0.2468 0.6702 0.6338 0.061 Uiso 1 1 calc R U . . .
Ni3 Ni 0.47514(2) 0.27714(2) 0.68384(2) 0.02263(7) Uani 1 1 d . . . . .
Cl3 Cl 0.52810(4) 0.34558(4) 0.62619(3) 0.02997(13) Uani 1 1 d . . . . .
N5 N 0.51017(11) 0.20900(12) 0.71330(9) 0.0217(4) Uani 1 1 d . . . . .
N6 N 0.37885(11) 0.23382(12) 0.72126(10) 0.0242(4) Uani 1 1 d . . . . .
C61 C 0.57751(14) 0.19691(15) 0.70642(11) 0.0236(5) Uani 1 1 d . . . . .
C62 C 0.58906(15) 0.13988(16) 0.72693(12) 0.0281(5) Uani 1 1 d . . . . .
H62 H 0.6377 0.1321 0.7213 0.034 Uiso 1 1 calc R U . . .
C63 C 0.53207(16) 0.09535(16) 0.75474(12) 0.0307(5) Uani 1 1 d . . . . .
H63 H 0.5400 0.0560 0.7680 0.037 Uiso 1 1 calc R U . . .
C64 C 0.46123(15) 0.10872(16) 0.76343(12) 0.0276(5) Uani 1 1 d . . . . .
C65 C 0.39766(17) 0.06648(17) 0.79198(13) 0.0346(6) Uani 1 1 d . . . . .
H65 H 0.4030 0.0282 0.8081 0.041 Uiso 1 1 calc R U . . .
C66 C 0.32982(17) 0.07989(17) 0.79663(13) 0.0362(6) Uani 1 1 d . . . . .
H66 H 0.2885 0.0519 0.8169 0.043 Uiso 1 1 calc R U . . .
C67 C 0.31865(16) 0.13485(16) 0.77195(13) 0.0310(6) Uani 1 1 d . . . . .
C68 C 0.24712(16) 0.14562(17) 0.76997(13) 0.0359(6) Uani 1 1 d . . . . .
H68 H 0.2012 0.1154 0.7859 0.043 Uiso 1 1 calc R U . . .
C69 C 0.24401(16) 0.19981(17) 0.74504(14) 0.0355(6) Uani 1 1 d . . . . .
H69 H 0.1953 0.2075 0.7435 0.043 Uiso 1 1 calc R U . . .
C70 C 0.31055(14) 0.24470(15) 0.72145(13) 0.0293(5) Uani 1 1 d . . . . .
C71 C 0.38173(14) 0.17924(15) 0.74569(12) 0.0248(5) Uani 1 1 d . . . . .
C72 C 0.45343(14) 0.16549(15) 0.74153(11) 0.0237(5) Uani 1 1 d . . . . .
C73 C 0.63913(13) 0.24755(15) 0.67704(11) 0.0225(5) Uani 1 1 d . . . . .
C74 C 0.63923(14) 0.20766(15) 0.61021(12) 0.0259(5) Uani 1 1 d . . . . .
C75 C 0.69557(15) 0.25708(17) 0.58410(12) 0.0292(5) Uani 1 1 d . . . . .
H75 H 0.6963 0.2296 0.5382 0.035 Uiso 1 1 calc R U . . .
C76 C 0.75123(14) 0.34591(17) 0.62300(12) 0.0287(5) Uani 1 1 d . . . . .
C77 C 0.74914(14) 0.38489(16) 0.68946(12) 0.0285(5) Uani 1 1 d . . . . .
H77 H 0.7862 0.4465 0.7165 0.034 Uiso 1 1 calc R U . . .
C78 C 0.69470(14) 0.33655(16) 0.71747(12) 0.0251(5) Uani 1 1 d . . . . .
C79 C 0.57668(17) 0.11281(17) 0.56631(13) 0.0366(6) Uani 1 1 d . . . . .
H79A H 0.5770 0.0754 0.5871 0.055 Uiso 1 1 calc R U . . .
H79B H 0.5914 0.0926 0.5228 0.055 Uiso 1 1 calc R U . . .
H79C H 0.5206 0.1082 0.5602 0.055 Uiso 1 1 calc R U . . .
C80 C 0.81094(17) 0.39971(19) 0.59360(14) 0.0417(7) Uani 1 1 d . . . . .
H80A H 0.8184 0.3597 0.5523 0.063 Uiso 1 1 calc R U . . .
H80B H 0.8652 0.4403 0.6255 0.063 Uiso 1 1 calc R U . . .
H80C H 0.7884 0.4344 0.5837 0.063 Uiso 1 1 calc R U . . .
C81 C 0.69640(16) 0.37925(17) 0.79005(13) 0.0345(6) Uani 1 1 d . . . . .
H81A H 0.6408 0.3736 0.7959 0.052 Uiso 1 1 calc R U . . .
H81B H 0.7378 0.4426 0.8100 0.052 Uiso 1 1 calc R U . . .
H81C H 0.7118 0.3497 0.8120 0.052 Uiso 1 1 calc R U . . .
C82 C 0.30376(14) 0.30437(16) 0.69584(15) 0.0350(6) Uani 1 1 d . . . . .
C83 C 0.29046(15) 0.27968(19) 0.62782(16) 0.0407(7) Uani 1 1 d . . . . .
C84 C 0.27370(16) 0.3315(2) 0.60556(19) 0.0542(9) Uani 1 1 d . . . . .
H84 H 0.2647 0.3148 0.5591 0.065 Uiso 1 1 calc R U . . .
C85 C 0.26965(18) 0.4058(2) 0.6482(2) 0.0622(10) Uani 1 1 d . . . . .
C86 C 0.28578(18) 0.43210(19) 0.7151(2) 0.0629(11) Uani 1 1 d . . . . .
H86 H 0.2849 0.4854 0.7449 0.076 Uiso 1 1 calc R U . . .
C87 C 0.30368(17) 0.38225(18) 0.74124(18) 0.0483(8) Uani 1 1 d . . . . .
C88 C 0.29335(18) 0.1994(2) 0.57826(15) 0.0489(7) Uani 1 1 d . . . . .
H88A H 0.3504 0.2157 0.5707 0.073 Uiso 1 1 calc R U . . .
H88B H 0.2541 0.1745 0.5361 0.073 Uiso 1 1 calc R U . . .
H88C H 0.2775 0.1548 0.5951 0.073 Uiso 1 1 calc R U . . .
C89 C 0.2460(2) 0.4593(3) 0.6234(3) 0.1002(17) Uani 1 1 d . . . . .
H89A H 0.2761 0.4673 0.5887 0.150 Uiso 1 1 calc R U . . .
H89B H 0.2611 0.5178 0.6606 0.150 Uiso 1 1 calc R U . . .
H89C H 0.1854 0.4275 0.6048 0.150 Uiso 1 1 calc R U . . .
C90 C 0.3231(2) 0.4125(2) 0.8145(2) 0.0707(12) Uani 1 1 d . . . . .
H90A H 0.2753 0.3748 0.8268 0.106 Uiso 1 1 calc R U . . .
H90B H 0.3340 0.4747 0.8383 0.106 Uiso 1 1 calc R U . . .
H90C H 0.3729 0.4080 0.8267 0.106 Uiso 1 1 calc R U . . .
Ni4 Ni -0.01401(2) 0.16226(2) 0.77461(2) 0.02286(7) Uani 1 1 d . . . . .
Cl4 Cl 0.02135(4) 0.06603(4) 0.71511(3) 0.03321(14) Uani 1 1 d . . . . .
N7 N -0.01015(12) 0.22804(12) 0.86814(9) 0.0237(4) Uani 1 1 d . . . . .
N8 N -0.05951(11) 0.23456(12) 0.76186(9) 0.0212(4) Uani 1 1 d . . . . .
C022 C -0.15896(15) 0.04574(16) 0.53636(12) 0.0298(5) Uani 1 1 d . . . . .
H022 H -0.2106 -0.0033 0.5078 0.036 Uiso 1 1 calc R U . . .
C91 C -0.08356(13) 0.23642(15) 0.70657(11) 0.0225(5) Uani 1 1 d . . . . .
C92 C -0.10910(15) 0.29846(16) 0.70902(12) 0.0285(5) Uani 1 1 d . . . . .
H92 H -0.1251 0.2990 0.6687 0.034 Uiso 1 1 calc R U . . .
C93 C -0.11152(15) 0.35819(16) 0.76792(12) 0.0290(5) Uani 1 1 d . . . . .
H93 H -0.1281 0.4010 0.7691 0.035 Uiso 1 1 calc R U . . .
C94 C -0.08935(14) 0.35594(15) 0.82681(12) 0.0259(5) Uani 1 1 d . . . . .
C95 C -0.09423(15) 0.41119(15) 0.89042(12) 0.0292(5) Uani 1 1 d . . . . .
H95 H -0.1123 0.4541 0.8948 0.035 Uiso 1 1 calc R U . . .
C96 C -0.07364(15) 0.40385(15) 0.94476(12) 0.0289(5) Uani 1 1 d . . . . .
H96 H -0.0789 0.4405 0.9869 0.035 Uiso 1 1 calc R U . . .
C97 C -0.04417(14) 0.34231(15) 0.94030(12) 0.0268(5) Uani 1 1 d . . . . .
C98 C -0.01700(15) 0.33504(16) 0.99522(12) 0.0300(5) Uani 1 1 d . . . . .
H98 H -0.0193 0.3708 1.0389 0.036 Uiso 1 1 calc R U . . .
C99 C 0.01262(16) 0.27619(16) 0.98510(12) 0.0314(5) Uani 1 1 d . . . . .
H99 H 0.0316 0.2709 1.0222 0.038 Uiso 1 1 calc R U . . .
C100 C 0.01586(15) 0.22333(15) 0.92148(12) 0.0266(5) Uani 1 1 d . . . . .
C101 C -0.03885(14) 0.28791(14) 0.87814(11) 0.0232(5) Uani 1 1 d . . . . .
C102 C -0.06349(13) 0.29278(14) 0.82052(12) 0.0227(5) Uani 1 1 d . . . . .
C103 C 0.05146(15) 0.16158(16) 0.91182(12) 0.0281(5) Uani 1 1 d . . . . .
C104 C 0.00112(16) 0.07701(17) 0.90526(14) 0.0385(6) Uani 1 1 d . . . . .
C105 C 0.03878(18) 0.02494(17) 0.90433(14) 0.0404(7) Uani 1 1 d . . . . .
H105 H 0.0050 -0.0331 0.9004 0.048 Uiso 1 1 calc R U . . .
C106 C 0.12277(17) 0.05479(17) 0.90894(12) 0.0331(6) Uani 1 1 d . . . . .
C107 C 0.17034(17) 0.13740(18) 0.91294(13) 0.0349(6) Uani 1 1 d . . . . .
H107 H 0.2287 0.1577 0.9144 0.042 Uiso 1 1 calc R U . . .
C108 C 0.13633(16) 0.19215(17) 0.91488(12) 0.0316(6) Uani 1 1 d . . . . .
C109 C -0.09010(19) 0.0432(2) 0.8994(2) 0.0751(12) Uani 1 1 d . . . . .
H10A H -0.1008 0.0811 0.9399 0.113 Uiso 1 1 calc R U . . .
H10B H -0.1157 -0.0182 0.8939 0.113 Uiso 1 1 calc R U . . .
H10C H -0.1145 0.0441 0.8605 0.113 Uiso 1 1 calc R U . . .
C110 C 0.16221(19) -0.00087(19) 0.91174(14) 0.0432(7) Uani 1 1 d . . . . .
H11A H 0.1206 -0.0530 0.9157 0.065 Uiso 1 1 calc R U . . .
H11B H 0.2095 0.0348 0.9505 0.065 Uiso 1 1 calc R U . . .
H11C H 0.1823 -0.0208 0.8708 0.065 Uiso 1 1 calc R U . . .
C111 C 0.18988(18) 0.2824(2) 0.92017(17) 0.0489(8) Uani 1 1 d . . . . .
H11D H 0.1689 0.2866 0.8817 0.073 Uiso 1 1 calc R U . . .
H11E H 0.2478 0.2924 0.9208 0.073 Uiso 1 1 calc R U . . .
H11F H 0.1882 0.3277 0.9615 0.073 Uiso 1 1 calc R U . . .
C112 C -0.08281(14) 0.17155(15) 0.64142(11) 0.0228(5) Uani 1 1 d . . . . .
C113 C -0.00854(14) 0.18442(16) 0.62026(12) 0.0280(5) Uani 1 1 d . . . . .
C114 C -0.01178(16) 0.12793(17) 0.55663(13) 0.0340(6) Uani 1 1 d . . . . .
H114 H 0.0392 0.1366 0.5421 0.041 Uiso 1 1 calc R U . . .
C115 C -0.08542(17) 0.05972(18) 0.51334(13) 0.0347(6) Uani 1 1 d . . . . .
C116 C -0.15862(14) 0.10105(15) 0.59935(12) 0.0248(5) Uani 1 1 d . . . . .
C117 C 0.07334(15) 0.25928(18) 0.66497(14) 0.0398(6) Uani 1 1 d . . . . .
H11G H 0.0739 0.3163 0.6753 0.060 Uiso 1 1 calc R U . . .
H11H H 0.1189 0.2561 0.6426 0.060 Uiso 1 1 calc R U . . .
H11I H 0.0811 0.2548 0.7065 0.060 Uiso 1 1 calc R U . . .
C118 C -0.0882(2) 0.0024(2) 0.44256(14) 0.0509(8) Uani 1 1 d . . . . .
H11J H -0.1266 -0.0603 0.4304 0.076 Uiso 1 1 calc R U . . .
H11K H -0.0318 0.0094 0.4382 0.076 Uiso 1 1 calc R U . . .
H11L H -0.1079 0.0205 0.4127 0.076 Uiso 1 1 calc R U . . .
C119 C -0.23939(15) 0.08523(17) 0.62221(14) 0.0357(6) Uani 1 1 d . . . . .
H11M H -0.2514 0.1344 0.6286 0.054 Uiso 1 1 calc R U . . .
H11N H -0.2344 0.0820 0.6646 0.054 Uiso 1 1 calc R U . . .
H11O H -0.2851 0.0289 0.5884 0.054 Uiso 1 1 calc R U . . .

loop_
_atom_site_aniso_label
_atom_site_aniso_U_11
_atom_site_aniso_U_22
_atom_site_aniso_U_33
_atom_site_aniso_U_23
_atom_site_aniso_U_13
_atom_site_aniso_U_12
Ni1 0.02438(15) 0.02299(16) 0.02965(18) 0.01563(14) 0.01007(12) 0.01394(13)
Cl1 0.0347(3) 0.0221(3) 0.0311(3) 0.0171(3) 0.0036(2) 0.0088(2)
N1 0.0264(10) 0.0295(11) 0.0356(12) 0.0200(10) 0.0138(9) 0.0191(9)
N2 0.0252(10) 0.0247(10) 0.0221(10) 0.0117(9) 0.0081(8) 0.0157(8)
C1 0.0315(13) 0.0353(14) 0.0440(16) 0.0230(13) 0.0166(12) 0.0237(12)
C2 0.0322(14) 0.0482(16) 0.0578(19) 0.0338(15) 0.0240(13) 0.0291(13)
C3 0.0295(13) 0.0392(15) 0.0471(17) 0.0277(13) 0.0226(12) 0.0206(12)
C4 0.0311(13) 0.0299(13) 0.0333(14) 0.0183(12) 0.0171(11) 0.0174(11)
C5 0.0333(14) 0.0322(14) 0.0391(15) 0.0236(12) 0.0186(11) 0.0176(11)
C6 0.0392(14) 0.0308(13) 0.0379(15) 0.0237(12) 0.0163(12) 0.0203(12)
C7 0.0348(13) 0.0283(13) 0.0248(13) 0.0152(11) 0.0110(10) 0.0191(11)
C8 0.0354(14) 0.0315(13) 0.0326(14) 0.0197(12) 0.0082(11) 0.0214(11)
C9 0.0288(13) 0.0328(13) 0.0265(13) 0.0155(11) 0.0062(10) 0.0201(11)
C10 0.0246(12) 0.0238(12) 0.0188(12) 0.0084(10) 0.0053(9) 0.0141(10)
C11 0.0288(12) 0.0244(12) 0.0206(12) 0.0115(10) 0.0109(10) 0.0173(10)
C12 0.0292(12) 0.0255(12) 0.0280(13) 0.0145(11) 0.0111(10) 0.0173(10)
C13 0.0287(13) 0.0390(15) 0.063(2) 0.0361(14) 0.0255(13) 0.0254(12)
C14 0.0228(13) 0.0445(16) 0.069(2) 0.0410(16) 0.0147(13) 0.0164(12)
C15 0.0277(14) 0.060(2) 0.084(2) 0.0560(19) 0.0197(14) 0.0219(14)
C16 0.0348(16) 0.065(2) 0.098(3) 0.065(2) 0.0393(17) 0.0364(16)
C17 0.067(2) 0.0488(19) 0.102(3) 0.051(2) 0.052(2) 0.0443(18)
C18 0.060(2) 0.0465(18) 0.069(2) 0.0348(17) 0.0355(17) 0.0410(16)
C19 0.066(2) 0.0467(19) 0.067(2) 0.0356(18) -0.0040(17) 0.0143(17)
C20 0.058(2) 0.073(2) 0.130(3) 0.082(3) 0.048(2) 0.0479(19)
C21 0.134(4) 0.054(2) 0.071(3) 0.026(2) 0.039(3) 0.061(3)
C22 0.0219(11) 0.0278(12) 0.0277(13) 0.0156(10) 0.0096(9) 0.0185(10)
C23 0.0401(14) 0.0323(14) 0.0298(14) 0.0177(12) 0.0140(11) 0.0248(12)
C24 0.0465(16) 0.0454(16) 0.0403(16) 0.0283(14) 0.0250(13) 0.0322(14)
C25 0.0345(15) 0.0480(17) 0.060(2) 0.0368(16) 0.0257(14) 0.0298(14)
C26 0.0247(13) 0.0365(15) 0.058(2) 0.0260(14) 0.0051(12) 0.0150(12)
C27 0.0261(12) 0.0324(13) 0.0357(15) 0.0186(12) 0.0058(10) 0.0161(11)
C28 0.0565(18) 0.0380(15) 0.0243(14) 0.0135(12) 0.0094(12) 0.0219(14)
C29 0.053(2) 0.064(2) 0.100(3) 0.060(2) 0.0468(19) 0.0344(18)
C30 0.0542(18) 0.0328(15) 0.0338(16) 0.0112(13) 0.0007(13) 0.0111(14)
Ni2 0.02200(15) 0.02384(16) 0.02647(17) 0.01231(13) 0.00769(12) 0.01418(13)
Cl2 0.0369(3) 0.0287(3) 0.0406(4) 0.0089(3) 0.0086(3) 0.0232(3)
N3 0.0181(9) 0.0272(10) 0.0254(11) 0.0136(9) 0.0079(8) 0.0139(8)
N4 0.0214(10) 0.0252(10) 0.0280(11) 0.0157(9) 0.0083(8) 0.0131(8)
C31 0.0193(11) 0.0355(13) 0.0286(13) 0.0178(11) 0.0099(9) 0.0179(10)
C32 0.0348(14) 0.0417(15) 0.0347(15) 0.0245(13) 0.0120(11) 0.0265(12)
C33 0.0297(13) 0.0339(14) 0.0383(15) 0.0200(12) 0.0118(11) 0.0220(11)
C34 0.0205(11) 0.0286(13) 0.0348(14) 0.0185(11) 0.0112(10) 0.0146(10)
C35 0.0284(13) 0.0248(12) 0.0385(15) 0.0152(12) 0.0111(11) 0.0154(11)
C36 0.0310(13) 0.0281(13) 0.0293(14) 0.0092(11) 0.0090(11) 0.0166(11)
C37 0.0240(12) 0.0294(13) 0.0282(14) 0.0136(11) 0.0090(10) 0.0139(10)
C38 0.0360(14) 0.0376(14) 0.0239(13) 0.0105(12) 0.0061(11) 0.0220(12)
C39 0.0390(14) 0.0400(15) 0.0309(15) 0.0199(12) 0.0098(11) 0.0242(13)
C40 0.0275(12) 0.0286(13) 0.0293(14) 0.0169(11) 0.0107(10) 0.0170(11)
C41 0.0192(11) 0.0250(12) 0.0272(13) 0.0134(10) 0.0087(9) 0.0110(10)
C42 0.0162(11) 0.0260(12) 0.0283(13) 0.0147(11) 0.0087(9) 0.0112(9)
C43 0.0284(12) 0.0375(14) 0.0259(13) 0.0187(11) 0.0100(10) 0.0235(11)
C44 0.0302(13) 0.0382(14) 0.0307(14) 0.0174(12) 0.0065(10) 0.0223(12)
C45 0.0376(15) 0.0404(15) 0.0331(15) 0.0155(13) 0.0020(12) 0.0205(13)
C46 0.0565(18) 0.0409(16) 0.0311(15) 0.0175(13) 0.0135(13) 0.0311(15)
C47 0.0519(18) 0.0478(17) 0.0402(17) 0.0235(14) 0.0236(14) 0.0370(15)
C48 0.0367(14) 0.0430(15) 0.0348(15) 0.0218(13) 0.0177(12) 0.0284(13)
C49 0.0277(14) 0.0497(17) 0.0456(18) 0.0175(14) 0.0082(12) 0.0186(13)
C50 0.085(3) 0.050(2) 0.0374(18) 0.0084(16) 0.0130(17) 0.0389(19)
C51 0.0345(16) 0.062(2) 0.056(2) 0.0258(17) 0.0226(14) 0.0290(15)
C52 0.0333(13) 0.0308(13) 0.0235(13) 0.0159(11) 0.0068(10) 0.0188(11)
C53 0.0316(13) 0.0335(14) 0.0324(15) 0.0179(12) 0.0028(11) 0.0161(11)
C54 0.0381(14) 0.0271(13) 0.0299(14) 0.0154(11) 0.0034(11) 0.0146(11)
C55 0.0488(16) 0.0350(14) 0.0215(13) 0.0151(11) 0.0109(11) 0.0278(13)
C56 0.0415(15) 0.0445(16) 0.0340(15) 0.0242(13) 0.0189(12) 0.0303(13)
C57 0.0382(14) 0.0330(14) 0.0267(14) 0.0161(11) 0.0156(11) 0.0218(12)
C58 0.0313(15) 0.0447(17) 0.088(3) 0.0385(18) 0.0055(15) 0.0143(13)
C59 0.0567(18) 0.0396(16) 0.0405(17) 0.0224(13) 0.0181(14) 0.0336(15)
C60 0.0443(16) 0.0421(16) 0.0532(19) 0.0296(15) 0.0281(14) 0.0267(14)
Ni3 0.02144(15) 0.02252(16) 0.02921(18) 0.01529(14) 0.00890(12) 0.01121(12)
Cl3 0.0313(3) 0.0333(3) 0.0439(4) 0.0295(3) 0.0164(3) 0.0193(3)
N5 0.0234(10) 0.0232(10) 0.0204(10) 0.0103(8) 0.0065(8) 0.0119(8)
N6 0.0235(10) 0.0236(10) 0.0277(11) 0.0116(9) 0.0108(8) 0.0127(8)
C61 0.0237(12) 0.0252(12) 0.0223(13) 0.0107(10) 0.0038(9) 0.0118(10)
C62 0.0289(13) 0.0341(14) 0.0321(14) 0.0194(12) 0.0091(10) 0.0195(11)
C63 0.0392(14) 0.0327(14) 0.0293(14) 0.0191(12) 0.0069(11) 0.0198(12)
C64 0.0377(14) 0.0289(13) 0.0203(13) 0.0132(11) 0.0090(10) 0.0169(11)
C65 0.0476(16) 0.0331(14) 0.0328(15) 0.0218(12) 0.0172(12) 0.0204(13)
C66 0.0445(16) 0.0370(15) 0.0342(15) 0.0232(13) 0.0226(12) 0.0178(13)
C67 0.0349(14) 0.0272(13) 0.0320(14) 0.0145(11) 0.0163(11) 0.0141(11)
C68 0.0345(14) 0.0332(14) 0.0408(16) 0.0174(13) 0.0234(12) 0.0153(12)
C69 0.0273(13) 0.0334(14) 0.0491(17) 0.0193(13) 0.0182(12) 0.0161(12)
C70 0.0227(12) 0.0243(12) 0.0386(15) 0.0120(11) 0.0114(10) 0.0110(10)
C71 0.0281(12) 0.0246(12) 0.0245(13) 0.0135(10) 0.0116(10) 0.0122(10)
C72 0.0250(12) 0.0257(12) 0.0204(12) 0.0110(10) 0.0074(9) 0.0112(10)
C73 0.0199(11) 0.0286(12) 0.0279(13) 0.0166(11) 0.0065(9) 0.0153(10)
C74 0.0255(12) 0.0281(13) 0.0282(14) 0.0136(11) 0.0053(10) 0.0151(10)
C75 0.0331(13) 0.0377(14) 0.0264(14) 0.0172(12) 0.0099(11) 0.0221(12)
C76 0.0232(12) 0.0399(14) 0.0322(14) 0.0223(12) 0.0098(10) 0.0166(11)
C77 0.0224(12) 0.0320(13) 0.0360(15) 0.0186(12) 0.0048(10) 0.0137(10)
C78 0.0217(11) 0.0338(13) 0.0296(13) 0.0185(11) 0.0063(10) 0.0173(10)
C79 0.0423(15) 0.0343(15) 0.0280(15) 0.0135(12) 0.0100(12) 0.0139(12)
C80 0.0327(15) 0.0484(17) 0.0416(17) 0.0261(14) 0.0146(12) 0.0113(13)
C81 0.0342(14) 0.0333(14) 0.0332(15) 0.0158(12) 0.0086(11) 0.0127(12)
C82 0.0172(12) 0.0269(13) 0.067(2) 0.0252(13) 0.0157(12) 0.0112(10)
C83 0.0182(12) 0.0460(17) 0.067(2) 0.0380(16) 0.0084(12) 0.0112(12)
C84 0.0220(14) 0.060(2) 0.098(3) 0.057(2) 0.0116(15) 0.0131(14)
C85 0.0237(15) 0.058(2) 0.130(4) 0.066(2) 0.0261(19) 0.0184(15)
C86 0.0268(15) 0.0310(16) 0.137(4) 0.038(2) 0.0338(19) 0.0183(13)
C87 0.0279(14) 0.0299(15) 0.089(3) 0.0255(16) 0.0266(15) 0.0157(12)
C88 0.0398(16) 0.0501(18) 0.0475(19) 0.0205(15) -0.0018(13) 0.0150(14)
C89 0.0394(19) 0.095(3) 0.228(6) 0.123(4) 0.040(3) 0.037(2)
C90 0.066(2) 0.0368(18) 0.097(3) 0.0140(19) 0.043(2) 0.0281(17)
Ni4 0.02483(15) 0.02378(16) 0.02674(17) 0.01201(13) 0.00716(12) 0.01645(13)
Cl4 0.0379(3) 0.0312(3) 0.0424(4) 0.0167(3) 0.0187(3) 0.0258(3)
N7 0.0263(10) 0.0233(10) 0.0262(11) 0.0117(9) 0.0050(8) 0.0152(8)
N8 0.0198(9) 0.0251(10) 0.0245(11) 0.0130(9) 0.0065(8) 0.0136(8)
C022 0.0321(13) 0.0318(13) 0.0290(14) 0.0124(11) 0.0055(11) 0.0190(11)
C91 0.0185(11) 0.0256(12) 0.0273(13) 0.0139(10) 0.0066(9) 0.0117(9)
C92 0.0339(13) 0.0346(14) 0.0287(14) 0.0173(11) 0.0070(10) 0.0231(12)
C93 0.0314(13) 0.0309(13) 0.0333(14) 0.0144(11) 0.0039(11) 0.0219(11)
C94 0.0247(12) 0.0236(12) 0.0328(14) 0.0128(11) 0.0055(10) 0.0142(10)
C95 0.0313(13) 0.0244(12) 0.0364(15) 0.0115(11) 0.0069(11) 0.0190(11)
C96 0.0336(13) 0.0227(12) 0.0302(14) 0.0077(11) 0.0097(11) 0.0170(11)
C97 0.0268(12) 0.0236(12) 0.0296(14) 0.0112(11) 0.0065(10) 0.0123(10)
C98 0.0371(14) 0.0290(13) 0.0244(13) 0.0099(11) 0.0069(11) 0.0179(11)
C99 0.0401(15) 0.0335(14) 0.0269(14) 0.0156(11) 0.0051(11) 0.0208(12)
C100 0.0301(13) 0.0238(12) 0.0285(14) 0.0119(11) 0.0043(10) 0.0148(10)
C101 0.0250(12) 0.0200(11) 0.0259(13) 0.0101(10) 0.0073(10) 0.0119(10)
C102 0.0200(11) 0.0232(12) 0.0296(13) 0.0127(10) 0.0070(9) 0.0134(10)
C103 0.0394(14) 0.0284(13) 0.0224(13) 0.0111(11) 0.0020(10) 0.0215(12)
C104 0.0354(14) 0.0267(14) 0.0485(17) 0.0122(13) -0.0061(12) 0.0153(12)
C105 0.0476(17) 0.0218(13) 0.0444(17) 0.0083(12) -0.0054(13) 0.0169(12)
C106 0.0476(16) 0.0382(15) 0.0244(14) 0.0117(12) 0.0058(11) 0.0317(13)
C107 0.0452(16) 0.0488(16) 0.0314(15) 0.0251(13) 0.0200(12) 0.0325(14)
C108 0.0450(15) 0.0398(15) 0.0267(14) 0.0202(12) 0.0159(11) 0.0288(13)
C109 0.0353(17) 0.0376(18) 0.144(4) 0.041(2) -0.0117(19) 0.0111(14)
C110 0.0629(19) 0.0457(17) 0.0390(17) 0.0193(14) 0.0101(14) 0.0406(16)
C111 0.0477(18) 0.0582(19) 0.077(2) 0.0517(18) 0.0335(16) 0.0342(16)
C112 0.0261(12) 0.0278(12) 0.0273(13) 0.0178(11) 0.0092(10) 0.0184(10)
C113 0.0266(12) 0.0356(14) 0.0337(14) 0.0207(12) 0.0116(10) 0.0197(11)
C114 0.0331(14) 0.0448(16) 0.0418(16) 0.0260(14) 0.0212(12) 0.0267(13)
C115 0.0456(16) 0.0400(15) 0.0330(15) 0.0177(13) 0.0169(12) 0.0308(14)
C116 0.0274(12) 0.0294(13) 0.0280(13) 0.0164(11) 0.0083(10) 0.0187(11)
C117 0.0251(13) 0.0468(16) 0.0495(18) 0.0221(14) 0.0135(12) 0.0182(12)
C118 0.066(2) 0.060(2) 0.0368(17) 0.0176(15) 0.0254(15) 0.0411(18)
C119 0.0230(13) 0.0377(15) 0.0434(17) 0.0150(13) 0.0089(11) 0.0148(11)

loop_
_atom_type_symbol
_atom_type_description
_atom_type_scat_dispersion_real
_atom_type_scat_dispersion_imag
_atom_type_scat_source
C C 0.0033 0.0016 'International Tables Vol C Tables 4.2.6.8 and 6.1.1.4'
H H 0.0000 0.0000 'International Tables Vol C Tables 4.2.6.8 and 6.1.1.4'
Cl Cl 0.1484 0.1585 'International Tables Vol C Tables 4.2.6.8 and 6.1.1.4'
N N 0.0061 0.0033 'International Tables Vol C Tables 4.2.6.8 and 6.1.1.4'
Ni Ni 0.3393 1.1124 'International Tables Vol C Tables 4.2.6.8 and 6.1.1.4'

loop_
_geom_angle_atom_site_label_1
_geom_angle_atom_site_label_2
_geom_angle_atom_site_label_3
_geom_angle
_geom_angle_site_symmetry_1
_geom_angle_site_symmetry_3
_geom_angle_publ_flag
N2 Ni1 N1 83.44(8) . . ?
N2 Ni1 Cl1 136.32(6) . . ?
N1 Ni1 Cl1 140.24(6) . . ?
C1 N1 C12 117.33(19) . . ?
C1 N1 Ni1 129.48(16) . . ?
C12 N1 Ni1 113.19(14) . . ?
C10 N2 C11 117.97(18) . . ?
C10 N2 Ni1 129.13(15) . . ?
C11 N2 Ni1 112.90(13) . . ?
N1 C1 C2 121.2(2) . . ?
N1 C1 C13 117.5(2) . . ?
C2 C1 C13 121.3(2) . . ?
C3 C2 C1 121.0(2) . . ?
C3 C2 H2 119.5 . . ?
C1 C2 H2 119.5 . . ?
C2 C3 C4 118.9(2) . . ?
C2 C3 H3 120.5 . . ?
C4 C3 H3 120.5 . . ?
C12 C4 C3 116.8(2) . . ?
C12 C4 C5 118.4(2) . . ?
C3 C4 C5 124.7(2) . . ?
C6 C5 C4 121.3(2) . . ?
C6 C5 H5 119.4 . . ?
C4 C5 H5 119.4 . . ?
C5 C6 C7 121.1(2) . . ?
C5 C6 H6 119.4 . . ?
C7 C6 H6 119.4 . . ?
C11 C7 C8 116.6(2) . . ?
C11 C7 C6 118.9(2) . . ?
C8 C7 C6 124.4(2) . . ?
C9 C8 C7 119.0(2) . . ?
C9 C8 H8 120.5 . . ?
C7 C8 H8 120.5 . . ?
C8 C9 C10 120.8(2) . . ?
C8 C9 H9 119.6 . . ?
C10 C9 H9 119.6 . . ?
N2 C10 C9 121.0(2) . . ?
N2 C10 C22 116.37(18) . . ?
C9 C10 C22 122.66(19) . . ?
N2 C11 C7 124.7(2) . . ?
N2 C11 C12 115.25(19) . . ?
C7 C11 C12 120.1(2) . . ?
N1 C12 C4 124.7(2) . . ?
N1 C12 C11 115.2(2) . . ?
C4 C12 C11 120.1(2) . . ?
C14 C13 C18 121.0(2) . . ?
C14 C13 C1 119.7(2) . . ?
C18 C13 C1 119.2(3) . . ?
C13 C14 C15 119.0(3) . . ?
C13 C14 C19 121.6(2) . . ?
C15 C14 C19 119.4(3) . . ?
C16 C15 C14 121.3(3) . . ?
C16 C15 H15 119.3 . . ?
C14 C15 H15 119.3 . . ?
C17 C16 C15 118.2(3) . . ?
C17 C16 C20 120.9(3) . . ?
C15 C16 C20 120.9(3) . . ?
C16 C17 C18 122.6(3) . . ?
C16 C17 H17 118.7 . . ?
C18 C17 H17 118.7 . . ?
C13 C18 C17 117.7(3) . . ?
C13 C18 C21 120.9(3) . . ?
C17 C18 C21 121.4(3) . . ?
C14 C19 H19A 109.5 . . ?
C14 C19 H19B 109.5 . . ?
H19A C19 H19B 109.5 . . ?
C14 C19 H19C 109.5 . . ?
H19A C19 H19C 109.5 . . ?
H19B C19 H19C 109.5 . . ?
C16 C20 H20A 109.5 . . ?
C16 C20 H20B 109.5 . . ?
H20A C20 H20B 109.5 . . ?
C16 C20 H20C 109.5 . . ?
H20A C20 H20C 109.5 . . ?
H20B C20 H20C 109.5 . . ?
C18 C21 H21A 109.5 . . ?
C18 C21 H21B 109.5 . . ?
H21A C21 H21B 109.5 . . ?
C18 C21 H21C 109.5 . . ?
H21A C21 H21C 109.5 . . ?
H21B C21 H21C 109.5 . . ?
C27 C22 C23 121.0(2) . . ?
C27 C22 C10 119.5(2) . . ?
C23 C22 C10 119.5(2) . . ?
C24 C23 C22 118.7(2) . . ?
C24 C23 C28 120.8(2) . . ?
C22 C23 C28 120.5(2) . . ?
C25 C24 C23 121.8(3) . . ?
C25 C24 H24 119.1 . . ?
C23 C24 H24 119.1 . . ?
C24 C25 C26 118.7(2) . . ?
C24 C25 C29 120.8(3) . . ?
C26 C25 C29 120.6(3) . . ?
C25 C26 C27 121.9(3) . . ?
C25 C26 H26 119.0 . . ?
C27 C26 H26 119.0 . . ?
C22 C27 C26 117.9(2) . . ?
C22 C27 C30 121.8(2) . . ?
C26 C27 C30 120.4(2) . . ?
C23 C28 H28A 109.5 . . ?
C23 C28 H28B 109.5 . . ?
H28A C28 H28B 109.5 . . ?
C23 C28 H28C 109.5 . . ?
H28A C28 H28C 109.5 . . ?
H28B C28 H28C 109.5 . . ?
C25 C29 H29A 109.5 . . ?
C25 C29 H29B 109.5 . . ?
H29A C29 H29B 109.5 . . ?
C25 C29 H29C 109.5 . . ?
H29A C29 H29C 109.5 . . ?
H29B C29 H29C 109.5 . . ?
C27 C30 H30A 109.5 . . ?
C27 C30 H30B 109.5 . . ?
H30A C30 H30B 109.5 . . ?
C27 C30 H30C 109.5 . . ?
H30A C30 H30C 109.5 . . ?
H30B C30 H30C 109.5 . . ?
N4 Ni2 N3 83.62(7) . . ?
N4 Ni2 Cl2 137.22(5) . . ?
N3 Ni2 Cl2 139.04(6) . . ?
C31 N3 C42 118.07(18) . . ?
C31 N3 Ni2 129.98(15) . . ?
C42 N3 Ni2 111.85(14) . . ?
C40 N4 C41 117.14(19) . . ?
C40 N4 Ni2 130.20(15) . . ?
C41 N4 Ni2 112.65(15) . . ?
N3 C31 C32 121.2(2) . . ?
N3 C31 C43 118.12(19) . . ?
C32 C31 C43 120.7(2) . . ?
C33 C32 C31 120.8(2) . . ?
C33 C32 H32 119.6 . . ?
C31 C32 H32 119.6 . . ?
C32 C33 C34 119.1(2) . . ?
C32 C33 H33 120.5 . . ?
C34 C33 H33 120.5 . . ?
C33 C34 C42 117.1(2) . . ?
C33 C34 C35 124.2(2) . . ?
C42 C34 C35 118.8(2) . . ?
C36 C35 C34 120.7(2) . . ?
C36 C35 H35 119.7 . . ?
C34 C35 H35 119.7 . . ?
C35 C36 C37 121.7(2) . . ?
C35 C36 H36 119.1 . . ?
C37 C36 H36 119.1 . . ?
C41 C37 C38 116.8(2) . . ?
C41 C37 C36 118.6(2) . . ?
C38 C37 C36 124.6(2) . . ?
C39 C38 C37 119.0(2) . . ?
C39 C38 H38 120.5 . . ?
C37 C38 H38 120.5 . . ?
C38 C39 C40 120.6(2) . . ?
C38 C39 H39 119.7 . . ?
C40 C39 H39 119.7 . . ?
N4 C40 C39 121.8(2) . . ?
N4 C40 C52 118.1(2) . . ?
C39 C40 C52 119.9(2) . . ?
N4 C41 C37 124.4(2) . . ?
N4 C41 C42 115.4(2) . . ?
C37 C41 C42 120.2(2) . . ?
N3 C42 C34 123.7(2) . . ?
N3 C42 C41 116.36(19) . . ?
C34 C42 C41 119.9(2) . . ?
C44 C43 C48 120.4(2) . . ?
C44 C43 C31 119.00(19) . . ?
C48 C43 C31 120.6(2) . . ?
C45 C44 C43 118.7(2) . . ?
C45 C44 C49 120.3(2) . . ?
C43 C44 C49 121.0(2) . . ?
C46 C45 C44 122.1(3) . . ?
C46 C45 H45 119.0 . . ?
C44 C45 H45 119.0 . . ?
C45 C46 C47 117.7(3) . . ?
C45 C46 C50 121.1(3) . . ?
C47 C46 C50 121.2(3) . . ?
C48 C47 C46 122.4(2) . . ?
C48 C47 H47 118.8 . . ?
C46 C47 H47 118.8 . . ?
C47 C48 C43 118.7(2) . . ?
C47 C48 C51 121.3(2) . . ?
C43 C48 C51 120.0(2) . . ?
C44 C49 H49A 109.5 . . ?
C44 C49 H49B 109.5 . . ?
H49A C49 H49B 109.5 . . ?
C44 C49 H49C 109.5 . . ?
H49A C49 H49C 109.5 . . ?
H49B C49 H49C 109.5 . . ?
C46 C50 H50A 109.5 . . ?
C46 C50 H50B 109.5 . . ?
H50A C50 H50B 109.5 . . ?
C46 C50 H50C 109.5 . . ?
H50A C50 H50C 109.5 . . ?
H50B C50 H50C 109.5 . . ?
C48 C51 H51A 109.5 . . ?
C48 C51 H51B 109.5 . . ?
H51A C51 H51B 109.5 . . ?
C48 C51 H51C 109.5 . . ?
H51A C51 H51C 109.5 . . ?
H51B C51 H51C 109.5 . . ?
C53 C52 C57 121.1(2) . . ?
C53 C52 C40 120.7(2) . . ?
C57 C52 C40 118.1(2) . . ?
C52 C53 C54 118.5(2) . . ?
C52 C53 C58 120.8(2) . . ?
C54 C53 C58 120.7(2) . . ?
C55 C54 C53 121.5(2) . . ?
C55 C54 H54 119.3 . . ?
C53 C54 H54 119.3 . . ?
C56 C55 C54 118.8(2) . . ?
C56 C55 C59 120.8(2) . . ?
C54 C55 C59 120.3(2) . . ?
C55 C56 C57 121.6(2) . . ?
C55 C56 H56 119.2 . . ?
C57 C56 H56 119.2 . . ?
C52 C57 C56 118.4(2) . . ?
C52 C57 C60 121.1(2) . . ?
C56 C57 C60 120.5(2) . . ?
C53 C58 H58A 109.5 . . ?
C53 C58 H58B 109.5 . . ?
H58A C58 H58B 109.5 . . ?
C53 C58 H58C 109.5 . . ?
H58A C58 H58C 109.5 . . ?
H58B C58 H58C 109.5 . . ?
C55 C59 H59A 109.5 . . ?
C55 C59 H59B 109.5 . . ?
H59A C59 H59B 109.5 . . ?
C55 C59 H59C 109.5 . . ?
H59A C59 H59C 109.5 . . ?
H59B C59 H59C 109.5 . . ?
C57 C60 H60A 109.5 . . ?
C57 C60 H60B 109.5 . . ?
H60A C60 H60B 109.5 . . ?
C57 C60 H60C 109.5 . . ?
H60A C60 H60C 109.5 . . ?
H60B C60 H60C 109.5 . . ?
N5 Ni3 N6 83.83(8) . . ?
N5 Ni3 Cl3 130.33(5) . . ?
N6 Ni3 Cl3 145.34(6) . . ?
C61 N5 C72 118.32(19) . . ?
C61 N5 Ni3 129.25(15) . . ?
C72 N5 Ni3 112.33(14) . . ?
C70 N6 C71 117.56(19) . . ?
C70 N6 Ni3 130.04(16) . . ?
C71 N6 Ni3 112.18(14) . . ?
N5 C61 C62 120.9(2) . . ?
N5 C61 C73 116.64(19) . . ?
C62 C61 C73 122.48(19) . . ?
C63 C62 C61 121.2(2) . . ?
C63 C62 H62 119.4 . . ?
C61 C62 H62 119.4 . . ?
C62 C63 C64 118.6(2) . . ?
C62 C63 H63 120.7 . . ?
C64 C63 H63 120.7 . . ?
C72 C64 C63 117.2(2) . . ?
C72 C64 C65 118.9(2) . . ?
C63 C64 C65 123.9(2) . . ?
C66 C65 C64 120.8(2) . . ?
C66 C65 H65 119.6 . . ?
C64 C65 H65 119.6 . . ?
C65 C66 C67 121.4(2) . . ?
C65 C66 H66 119.3 . . ?
C67 C66 H66 119.3 . . ?
C68 C67 C71 116.9(2) . . ?
C68 C67 C66 124.4(2) . . ?
C71 C67 C66 118.7(2) . . ?
C69 C68 C67 118.7(2) . . ?
C69 C68 H68 120.6 . . ?
C67 C68 H68 120.6 . . ?
C68 C69 C70 121.5(2) . . ?
C68 C69 H69 119.2 . . ?
C70 C69 H69 119.2 . . ?
N6 C70 C69 120.9(2) . . ?
N6 C70 C82 120.3(2) . . ?
C69 C70 C82 118.8(2) . . ?
N6 C71 C67 124.3(2) . . ?
N6 C71 C72 116.08(19) . . ?
C67 C71 C72 119.6(2) . . ?
N5 C72 C64 123.9(2) . . ?
N5 C72 C71 115.53(19) . . ?
C64 C72 C71 120.6(2) . . ?
C74 C73 C78 120.8(2) . . ?
C74 C73 C61 120.6(2) . . ?
C78 C73 C61 118.6(2) . . ?
C75 C74 C73 119.1(2) . . ?
C75 C74 C79 120.3(2) . . ?
C73 C74 C79 120.5(2) . . ?
C74 C75 C76 121.4(2) . . ?
C74 C75 H75 119.3 . . ?
C76 C75 H75 119.3 . . ?
C75 C76 C77 118.6(2) . . ?
C75 C76 C80 120.9(2) . . ?
C77 C76 C80 120.5(2) . . ?
C78 C77 C76 121.4(2) . . ?
C78 C77 H77 119.3 . . ?
C76 C77 H77 119.3 . . ?
C77 C78 C73 118.7(2) . . ?
C77 C78 C81 120.3(2) . . ?
C73 C78 C81 121.0(2) . . ?
C74 C79 H79A 109.5 . . ?
C74 C79 H79B 109.5 . . ?
H79A C79 H79B 109.5 . . ?
C74 C79 H79C 109.5 . . ?
H79A C79 H79C 109.5 . . ?
H79B C79 H79C 109.5 . . ?
C76 C80 H80A 109.5 . . ?
C76 C80 H80B 109.5 . . ?
H80A C80 H80B 109.5 . . ?
C76 C80 H80C 109.5 . . ?
H80A C80 H80C 109.5 . . ?
H80B C80 H80C 109.5 . . ?
C78 C81 H81A 109.5 . . ?
C78 C81 H81B 109.5 . . ?
H81A C81 H81B 109.5 . . ?
C78 C81 H81C 109.5 . . ?
H81A C81 H81C 109.5 . . ?
H81B C81 H81C 109.5 . . ?
C83 C82 C87 120.8(3) . . ?
C83 C82 C70 120.9(2) . . ?
C87 C82 C70 118.0(3) . . ?
C84 C83 C82 118.9(3) . . ?
C84 C83 C88 118.6(3) . . ?
C82 C83 C88 122.5(2) . . ?
C85 C84 C83 121.8(4) . . ?
C85 C84 H84 119.1 . . ?
C83 C84 H84 119.1 . . ?
C84 C85 C86 119.5(3) . . ?
C84 C85 C89 121.7(4) . . ?
C86 C85 C89 118.8(4) . . ?
C85 C86 C87 121.6(3) . . ?
C85 C86 H86 119.2 . . ?
C87 C86 H86 119.2 . . ?
C82 C87 C86 117.3(3) . . ?
C82 C87 C90 121.5(3) . . ?
C86 C87 C90 121.2(3) . . ?
C83 C88 H88A 109.5 . . ?
C83 C88 H88B 109.5 . . ?
H88A C88 H88B 109.5 . . ?
C83 C88 H88C 109.5 . . ?
H88A C88 H88C 109.5 . . ?
H88B C88 H88C 109.5 . . ?
C85 C89 H89A 109.5 . . ?
C85 C89 H89B 109.5 . . ?
H89A C89 H89B 109.5 . . ?
C85 C89 H89C 109.5 . . ?
H89A C89 H89C 109.5 . . ?
H89B C89 H89C 109.5 . . ?
C87 C90 H90A 109.5 . . ?
C87 C90 H90B 109.5 . . ?
H90A C90 H90B 109.5 . . ?
C87 C90 H90C 109.5 . . ?
H90A C90 H90C 109.5 . . ?
H90B C90 H90C 109.5 . . ?
N7 Ni4 N8 84.00(7) . . ?
N7 Ni4 Cl4 138.61(5) . . ?
N8 Ni4 Cl4 137.26(6) . . ?
C100 N7 C101 117.41(19) . . ?
C100 N7 Ni4 130.45(15) . . ?
C101 N7 Ni4 112.14(15) . . ?
C91 N8 C102 117.89(18) . . ?
C91 N8 Ni4 130.35(15) . . ?
C102 N8 Ni4 111.73(14) . . ?
C116 C022 C115 121.4(2) . . ?
C116 C022 H022 119.3 . . ?
C115 C022 H022 119.3 . . ?
N8 C91 C92 121.1(2) . . ?
N8 C91 C112 119.24(18) . . ?
C92 C91 C112 119.7(2) . . ?
C93 C92 C91 121.1(2) . . ?
C93 C92 H92 119.4 . . ?
C91 C92 H92 119.4 . . ?
C92 C93 C94 119.1(2) . . ?
C92 C93 H93 120.4 . . ?
C94 C93 H93 120.4 . . ?
C102 C94 C93 116.5(2) . . ?
C102 C94 C95 119.4(2) . . ?
C93 C94 C95 124.1(2) . . ?
C96 C95 C94 120.8(2) . . ?
C96 C95 H95 119.6 . . ?
C94 C95 H95 119.6 . . ?
C95 C96 C97 121.1(2) . . ?
C95 C96 H96 119.5 . . ?
C97 C96 H96 119.5 . . ?
C101 C97 C98 117.3(2) . . ?
C101 C97 C96 118.6(2) . . ?
C98 C97 C96 124.0(2) . . ?
C99 C98 C97 118.7(2) . . ?
C99 C98 H98 120.7 . . ?
C97 C98 H98 120.7 . . ?
C98 C99 C100 121.1(2) . . ?
C98 C99 H99 119.5 . . ?
C100 C99 H99 119.5 . . ?
N7 C100 C99 121.7(2) . . ?
N7 C100 C103 118.1(2) . . ?
C99 C100 C103 120.2(2) . . ?
N7 C101 C97 123.7(2) . . ?
N7 C101 C102 115.68(19) . . ?
C97 C101 C102 120.61(19) . . ?
N8 C102 C94 124.2(2) . . ?
N8 C102 C101 116.38(18) . . ?
C94 C102 C101 119.4(2) . . ?
C108 C103 C104 120.8(2) . . ?
C108 C103 C100 119.1(2) . . ?
C104 C103 C100 119.9(2) . . ?
C103 C104 C105 118.2(2) . . ?
C103 C104 C109 120.7(2) . . ?
C105 C104 C109 121.1(3) . . ?
C106 C105 C104 121.8(3) . . ?
C106 C105 H105 119.1 . . ?
C104 C105 H105 119.1 . . ?
C105 C106 C107 118.6(2) . . ?
C105 C106 C110 120.5(3) . . ?
C107 C106 C110 120.9(2) . . ?
C106 C107 C108 121.9(2) . . ?
C106 C107 H107 119.0 . . ?
C108 C107 H107 119.0 . . ?
C107 C108 C103 118.6(2) . . ?
C107 C108 C111 120.8(2) . . ?
C103 C108 C111 120.6(2) . . ?
C104 C109 H10A 109.5 . . ?
C104 C109 H10B 109.5 . . ?
H10A C109 H10B 109.5 . . ?
C104 C109 H10C 109.5 . . ?
H10A C109 H10C 109.5 . . ?
H10B C109 H10C 109.5 . . ?
C106 C110 H11A 109.5 . . ?
C106 C110 H11B 109.5 . . ?
H11A C110 H11B 109.5 . . ?
C106 C110 H11C 109.5 . . ?
H11A C110 H11C 109.5 . . ?
H11B C110 H11C 109.5 . . ?
C108 C111 H11D 109.5 . . ?
C108 C111 H11E 109.5 . . ?
H11D C111 H11E 109.5 . . ?
C108 C111 H11F 109.5 . . ?
H11D C111 H11F 109.5 . . ?
H11E C111 H11F 109.5 . . ?
C113 C112 C116 120.2(2) . . ?
C113 C112 C91 120.7(2) . . ?
C116 C112 C91 118.87(19) . . ?
C114 C113 C112 118.7(2) . . ?
C114 C113 C117 120.3(2) . . ?
C112 C113 C117 120.9(2) . . ?
C115 C114 C113 122.5(2) . . ?
C115 C114 H114 118.8 . . ?
C113 C114 H114 118.8 . . ?
C114 C115 C022 117.9(2) . . ?
C114 C115 C118 121.7(2) . . ?
C022 C115 C118 120.4(3) . . ?
C022 C116 C112 119.1(2) . . ?
C022 C116 C119 120.1(2) . . ?
C112 C116 C119 120.8(2) . . ?
C113 C117 H11G 109.5 . . ?
C113 C117 H11H 109.5 . . ?
H11G C117 H11H 109.5 . . ?
C113 C117 H11I 109.5 . . ?
H11G C117 H11I 109.5 . . ?
H11H C117 H11I 109.5 . . ?
C115 C118 H11J 109.5 . . ?
C115 C118 H11K 109.5 . . ?
H11J C118 H11K 109.5 . . ?
C115 C118 H11L 109.5 . . ?
H11J C118 H11L 109.5 . . ?
H11K C118 H11L 109.5 . . ?
C116 C119 H11M 109.5 . . ?
C116 C119 H11N 109.5 . . ?
H11M C119 H11N 109.5 . . ?
C116 C119 H11O 109.5 . . ?
H11M C119 H11O 109.5 . . ?
H11N C119 H11O 109.5 . . ?

loop_
_geom_bond_atom_site_label_1
_geom_bond_atom_site_label_2
_geom_bond_distance
_geom_bond_site_symmetry_2
_geom_bond_publ_flag
Ni1 N2 1.9309(17) . ?
Ni1 N1 1.9315(19) . ?
Ni1 Cl1 2.1064(6) . ?
N1 C1 1.332(3) . ?
N1 C12 1.342(3) . ?
N2 C10 1.329(3) . ?
N2 C11 1.349(3) . ?
C1 C2 1.392(3) . ?
C1 C13 1.481(3) . ?
C2 C3 1.350(3) . ?
C2 H2 0.9500 . ?
C3 C4 1.391(3) . ?
C3 H3 0.9500 . ?
C4 C12 1.383(3) . ?
C4 C5 1.420(3) . ?
C5 C6 1.341(3) . ?
C5 H5 0.9500 . ?
C6 C7 1.413(3) . ?
C6 H6 0.9500 . ?
C7 C11 1.378(3) . ?
C7 C8 1.400(3) . ?
C8 C9 1.364(3) . ?
C8 H8 0.9500 . ?
C9 C10 1.395(3) . ?
C9 H9 0.9500 . ?
C10 C22 1.473(3) . ?
C11 C12 1.425(3) . ?
C13 C14 1.375(4) . ?
C13 C18 1.379(4) . ?
C14 C15 1.380(3) . ?
C14 C19 1.484(4) . ?
C15 C16 1.373(4) . ?
C15 H15 0.9500 . ?
C16 C17 1.358(5) . ?
C16 C20 1.494(4) . ?
C17 C18 1.387(4) . ?
C17 H17 0.9500 . ?
C18 C21 1.489(5) . ?
C19 H19A 0.9800 . ?
C19 H19B 0.9800 . ?
C19 H19C 0.9800 . ?
C20 H20A 0.9800 . ?
C20 H20B 0.9800 . ?
C20 H20C 0.9800 . ?
C21 H21A 0.9800 . ?
C21 H21B 0.9800 . ?
C21 H21C 0.9800 . ?
C22 C27 1.380(3) . ?
C22 C23 1.384(3) . ?
C23 C24 1.374(4) . ?
C23 C28 1.492(4) . ?
C24 C25 1.362(4) . ?
C24 H24 0.9500 . ?
C25 C26 1.367(4) . ?
C25 C29 1.487(4) . ?
C26 C27 1.390(4) . ?
C26 H26 0.9500 . ?
C27 C30 1.484(4) . ?
C28 H28A 0.9800 . ?
C28 H28B 0.9800 . ?
C28 H28C 0.9800 . ?
C29 H29A 0.9800 . ?
C29 H29B 0.9800 . ?
C29 H29C 0.9800 . ?
C30 H30A 0.9800 . ?
C30 H30B 0.9800 . ?
C30 H30C 0.9800 . ?
Ni2 N4 1.9372(19) . ?
Ni2 N3 1.9455(17) . ?
Ni2 Cl2 2.1103(6) . ?
N3 C31 1.324(3) . ?
N3 C42 1.346(3) . ?
N4 C40 1.322(3) . ?
N4 C41 1.348(3) . ?
C31 C32 1.394(3) . ?
C31 C43 1.475(3) . ?
C32 C33 1.353(3) . ?
C32 H32 0.9500 . ?
C33 C34 1.387(3) . ?
C33 H33 0.9500 . ?
C34 C42 1.392(3) . ?
C34 C35 1.419(3) . ?
C35 C36 1.336(3) . ?
C35 H35 0.9500 . ?
C36 C37 1.414(3) . ?
C36 H36 0.9500 . ?
C37 C41 1.382(3) . ?
C37 C38 1.396(3) . ?
C38 C39 1.347(3) . ?
C38 H38 0.9500 . ?
C39 C40 1.395(3) . ?
C39 H39 0.9500 . ?
C40 C52 1.481(3) . ?
C41 C42 1.413(3) . ?
C43 C44 1.380(3) . ?
C43 C48 1.398(3) . ?
C44 C45 1.379(4) . ?
C44 C49 1.492(3) . ?
C45 C46 1.375(4) . ?
C45 H45 0.9500 . ?
C46 C47 1.379(4) . ?
C46 C50 1.491(4) . ?
C47 C48 1.362(4) . ?
C47 H47 0.9500 . ?
C48 C51 1.491(4) . ?
C49 H49A 0.9800 . ?
C49 H49B 0.9800 . ?
C49 H49C 0.9800 . ?
C50 H50A 0.9800 . ?
C50 H50B 0.9800 . ?
C50 H50C 0.9800 . ?
C51 H51A 0.9800 . ?
C51 H51B 0.9800 . ?
C51 H51C 0.9800 . ?
C52 C53 1.377(3) . ?
C52 C57 1.380(3) . ?
C53 C54 1.381(3) . ?
C53 C58 1.487(4) . ?
C54 C55 1.368(3) . ?
C54 H54 0.9500 . ?
C55 C56 1.367(4) . ?
C55 C59 1.493(3) . ?
C56 C57 1.381(3) . ?
C56 H56 0.9500 . ?
C57 C60 1.487(3) . ?
C58 H58A 0.9800 . ?
C58 H58B 0.9800 . ?
C58 H58C 0.9800 . ?
C59 H59A 0.9800 . ?
C59 H59B 0.9800 . ?
C59 H59C 0.9800 . ?
C60 H60A 0.9800 . ?
C60 H60B 0.9800 . ?
C60 H60C 0.9800 . ?
Ni3 N5 1.9379(18) . ?
Ni3 N6 1.9409(18) . ?
Ni3 Cl3 2.1252(6) . ?
N5 C61 1.325(3) . ?
N5 C72 1.352(3) . ?
N6 C70 1.329(3) . ?
N6 C71 1.346(3) . ?
C61 C62 1.393(3) . ?
C61 C73 1.478(3) . ?
C62 C63 1.356(3) . ?
C62 H62 0.9500 . ?
C63 C64 1.402(3) . ?
C63 H63 0.9500 . ?
C64 C72 1.379(3) . ?
C64 C65 1.415(3) . ?
C65 C66 1.345(3) . ?
C65 H65 0.9500 . ?
C66 C67 1.415(3) . ?
C66 H66 0.9500 . ?
C67 C68 1.388(3) . ?
C67 C71 1.391(3) . ?
C68 C69 1.348(4) . ?
C68 H68 0.9500 . ?
C69 C70 1.392(3) . ?
C69 H69 0.9500 . ?
C70 C82 1.478(3) . ?
C71 C72 1.417(3) . ?
C73 C74 1.379(3) . ?
C73 C78 1.384(3) . ?
C74 C75 1.369(3) . ?
C74 C79 1.492(3) . ?
C75 C76 1.378(3) . ?
C75 H75 0.9500 . ?
C76 C77 1.379(3) . ?
C76 C80 1.492(3) . ?
C77 C78 1.373(3) . ?
C77 H77 0.9500 . ?
C78 C81 1.489(3) . ?
C79 H79A 0.9800 . ?
C79 H79B 0.9800 . ?
C79 H79C 0.9800 . ?
C80 H80A 0.9800 . ?
C80 H80B 0.9800 . ?
C80 H80C 0.9800 . ?
C81 H81A 0.9800 . ?
C81 H81B 0.9800 . ?
C81 H81C 0.9800 . ?
C82 C83 1.388(4) . ?
C82 C87 1.391(4) . ?
C83 C84 1.372(4) . ?
C83 C88 1.478(4) . ?
C84 C85 1.357(5) . ?
C84 H84 0.9500 . ?
C85 C86 1.360(5) . ?
C85 C89 1.503(4) . ?
C86 C87 1.407(5) . ?
C86 H86 0.9500 . ?
C87 C90 1.487(5) . ?
C88 H88A 0.9800 . ?
C88 H88B 0.9800 . ?
C88 H88C 0.9800 . ?
C89 H89A 0.9800 . ?
C89 H89B 0.9800 . ?
C89 H89C 0.9800 . ?
C90 H90A 0.9800 . ?
C90 H90B 0.9800 . ?
C90 H90C 0.9800 . ?
Ni4 N7 1.9376(19) . ?
Ni4 N8 1.9425(17) . ?
Ni4 Cl4 2.1052(6) . ?
N7 C100 1.326(3) . ?
N7 C101 1.354(3) . ?
N8 C91 1.325(3) . ?
N8 C102 1.351(3) . ?
C022 C116 1.369(3) . ?
C022 C115 1.389(3) . ?
C022 H022 0.9500 . ?
C91 C92 1.389(3) . ?
C91 C112 1.476(3) . ?
C92 C93 1.355(3) . ?
C92 H92 0.9500 . ?
C93 C94 1.395(3) . ?
C93 H93 0.9500 . ?
C94 C102 1.391(3) . ?
C94 C95 1.412(3) . ?
C95 C96 1.343(3) . ?
C95 H95 0.9500 . ?
C96 C97 1.418(3) . ?
C96 H96 0.9500 . ?
C97 C101 1.386(3) . ?
C97 C98 1.395(3) . ?
C98 C99 1.349(3) . ?
C98 H98 0.9500 . ?
C99 C100 1.387(3) . ?
C99 H99 0.9500 . ?
C100 C103 1.480(3) . ?
C101 C102 1.408(3) . ?
C103 C108 1.378(3) . ?
C103 C104 1.381(4) . ?
C104 C105 1.388(3) . ?
C104 C109 1.474(4) . ?
C105 C106 1.361(4) . ?
C105 H105 0.9500 . ?
C106 C107 1.364(4) . ?
C106 C110 1.497(3) . ?
C107 C108 1.377(3) . ?
C107 H107 0.9500 . ?
C108 C111 1.487(4) . ?
C109 H10A 0.9800 . ?
C109 H10B 0.9800 . ?
C109 H10C 0.9800 . ?
C110 H11A 0.9800 . ?
C110 H11B 0.9800 . ?
C110 H11C 0.9800 . ?
C111 H11D 0.9800 . ?
C111 H11E 0.9800 . ?
C111 H11F 0.9800 . ?
C112 C113 1.384(3) . ?
C112 C116 1.388(3) . ?
C113 C114 1.371(3) . ?
C113 C117 1.488(4) . ?
C114 C115 1.363(4) . ?
C114 H114 0.9500 . ?
C115 C118 1.499(4) . ?
C116 C119 1.500(3) . ?
C117 H11G 0.9800 . ?
C117 H11H 0.9800 . ?
C117 H11I 0.9800 . ?
C118 H11J 0.9800 . ?
C118 H11K 0.9800 . ?
C118 H11L 0.9800 . ?
C119 H11M 0.9800 . ?
C119 H11N 0.9800 . ?
C119 H11O 0.9800 . ?

loop_
_geom_torsion_atom_site_label_1
_geom_torsion_atom_site_label_2
_geom_torsion_atom_site_label_3
_geom_torsion_atom_site_label_4
_geom_torsion
_geom_torsion_site_symmetry_1
_geom_torsion_site_symmetry_2
_geom_torsion_site_symmetry_3
_geom_torsion_site_symmetry_4
_geom_torsion_publ_flag
C12 N1 C1 C2 -0.2(4) . . . . ?
Ni1 N1 C1 C2 -179.8(2) . . . . ?
C12 N1 C1 C13 -179.9(2) . . . . ?
Ni1 N1 C1 C13 0.4(3) . . . . ?
N1 C1 C2 C3 -1.0(4) . . . . ?
C13 C1 C2 C3 178.8(3) . . . . ?
C1 C2 C3 C4 1.2(4) . . . . ?
C2 C3 C4 C12 -0.3(4) . . . . ?
C2 C3 C4 C5 178.0(3) . . . . ?
C12 C4 C5 C6 2.0(4) . . . . ?
C3 C4 C5 C6 -176.3(3) . . . . ?
C4 C5 C6 C7 -1.2(4) . . . . ?
C5 C6 C7 C11 -0.5(4) . . . . ?
C5 C6 C7 C8 179.6(2) . . . . ?
C11 C7 C8 C9 -0.8(3) . . . . ?
C6 C7 C8 C9 179.0(2) . . . . ?
C7 C8 C9 C10 0.8(4) . . . . ?
C11 N2 C10 C9 -0.2(3) . . . . ?
Ni1 N2 C10 C9 179.18(17) . . . . ?
C11 N2 C10 C22 -179.38(19) . . . . ?
Ni1 N2 C10 C22 0.0(3) . . . . ?
C8 C9 C10 N2 -0.3(3) . . . . ?
C8 C9 C10 C22 178.9(2) . . . . ?
C10 N2 C11 C7 0.2(3) . . . . ?
Ni1 N2 C11 C7 -179.32(18) . . . . ?
C10 N2 C11 C12 179.1(2) . . . . ?
Ni1 N2 C11 C12 -0.3(2) . . . . ?
C8 C7 C11 N2 0.3(4) . . . . ?
C6 C7 C11 N2 -179.5(2) . . . . ?
C8 C7 C11 C12 -178.6(2) . . . . ?
C6 C7 C11 C12 1.6(3) . . . . ?
C1 N1 C12 C4 1.1(4) . . . . ?
Ni1 N1 C12 C4 -179.22(19) . . . . ?
C1 N1 C12 C11 -177.3(2) . . . . ?
Ni1 N1 C12 C11 2.4(3) . . . . ?
C3 C4 C12 N1 -0.9(4) . . . . ?
C5 C4 C12 N1 -179.2(2) . . . . ?
C3 C4 C12 C11 177.4(2) . . . . ?
C5 C4 C12 C11 -0.9(4) . . . . ?
N2 C11 C12 N1 -1.4(3) . . . . ?
C7 C11 C12 N1 177.7(2) . . . . ?
N2 C11 C12 C4 -179.8(2) . . . . ?
C7 C11 C12 C4 -0.8(3) . . . . ?
N1 C1 C13 C14 -93.1(3) . . . . ?
C2 C1 C13 C14 87.2(3) . . . . ?
N1 C1 C13 C18 88.8(3) . . . . ?
C2 C1 C13 C18 -91.0(3) . . . . ?
C18 C13 C14 C15 2.1(4) . . . . ?
C1 C13 C14 C15 -176.0(2) . . . . ?
C18 C13 C14 C19 -177.1(3) . . . . ?
C1 C13 C14 C19 4.8(4) . . . . ?
C13 C14 C15 C16 0.3(4) . . . . ?
C19 C14 C15 C16 179.5(3) . . . . ?
C14 C15 C16 C17 -2.1(4) . . . . ?
C14 C15 C16 C20 178.8(2) . . . . ?
C15 C16 C17 C18 1.7(4) . . . . ?
C20 C16 C17 C18 -179.2(3) . . . . ?
C14 C13 C18 C17 -2.5(4) . . . . ?
C1 C13 C18 C17 175.7(2) . . . . ?
C14 C13 C18 C21 176.5(3) . . . . ?
C1 C13 C18 C21 -5.3(4) . . . . ?
C16 C17 C18 C13 0.5(4) . . . . ?
C16 C17 C18 C21 -178.4(3) . . . . ?
N2 C10 C22 C27 -95.0(3) . . . . ?
C9 C10 C22 C27 85.9(3) . . . . ?
N2 C10 C22 C23 83.3(2) . . . . ?
C9 C10 C22 C23 -95.9(3) . . . . ?
C27 C22 C23 C24 -1.7(3) . . . . ?
C10 C22 C23 C24 -179.95(19) . . . . ?
C27 C22 C23 C28 178.0(2) . . . . ?
C10 C22 C23 C28 -0.2(3) . . . . ?
C22 C23 C24 C25 1.8(4) . . . . ?
C28 C23 C24 C25 -178.0(2) . . . . ?
C23 C24 C25 C26 -0.5(4) . . . . ?
C23 C24 C25 C29 179.1(2) . . . . ?
C24 C25 C26 C27 -1.0(4) . . . . ?
C29 C25 C26 C27 179.5(2) . . . . ?
C23 C22 C27 C26 0.3(3) . . . . ?
C10 C22 C27 C26 178.59(19) . . . . ?
C23 C22 C27 C30 -179.1(2) . . . . ?
C10 C22 C27 C30 -0.9(3) . . . . ?
C25 C26 C27 C22 1.0(3) . . . . ?
C25 C26 C27 C30 -179.5(2) . . . . ?
C42 N3 C31 C32 -2.7(3) . . . . ?
Ni2 N3 C31 C32 173.19(16) . . . . ?
C42 N3 C31 C43 175.55(19) . . . . ?
Ni2 N3 C31 C43 -8.5(3) . . . . ?
N3 C31 C32 C33 1.6(3) . . . . ?
C43 C31 C32 C33 -176.6(2) . . . . ?
C31 C32 C33 C34 1.0(4) . . . . ?
C32 C33 C34 C42 -2.4(3) . . . . ?
C32 C33 C34 C35 178.4(2) . . . . ?
C33 C34 C35 C36 -179.3(2) . . . . ?
C42 C34 C35 C36 1.5(3) . . . . ?
C34 C35 C36 C37 -1.0(4) . . . . ?
C35 C36 C37 C41 -1.6(3) . . . . ?
C35 C36 C37 C38 178.2(2) . . . . ?
C41 C37 C38 C39 -3.2(3) . . . . ?
C36 C37 C38 C39 177.0(2) . . . . ?
C37 C38 C39 C40 -0.7(4) . . . . ?
C41 N4 C40 C39 -3.6(3) . . . . ?
Ni2 N4 C40 C39 175.49(18) . . . . ?
C41 N4 C40 C52 173.27(19) . . . . ?
Ni2 N4 C40 C52 -7.6(3) . . . . ?
C38 C39 C40 N4 4.3(4) . . . . ?
C38 C39 C40 C52 -172.5(2) . . . . ?
C40 N4 C41 C37 -0.5(3) . . . . ?
Ni2 N4 C41 C37 -179.80(18) . . . . ?
C40 N4 C41 C42 179.50(19) . . . . ?
Ni2 N4 C41 C42 0.2(2) . . . . ?
C38 C37 C41 N4 3.9(3) . . . . ?
C36 C37 C41 N4 -176.3(2) . . . . ?
C38 C37 C41 C42 -176.1(2) . . . . ?
C36 C37 C41 C42 3.7(3) . . . . ?
C31 N3 C42 C34 1.3(3) . . . . ?
Ni2 N3 C42 C34 -175.36(17) . . . . ?
C31 N3 C42 C41 -178.87(19) . . . . ?
Ni2 N3 C42 C41 4.5(2) . . . . ?
C33 C34 C42 N3 1.3(3) . . . . ?
C35 C34 C42 N3 -179.4(2) . . . . ?
C33 C34 C42 C41 -178.6(2) . . . . ?
C35 C34 C42 C41 0.7(3) . . . . ?
N4 C41 C42 N3 -3.2(3) . . . . ?
C37 C41 C42 N3 176.8(2) . . . . ?
N4 C41 C42 C34 176.67(19) . . . . ?
C37 C41 C42 C34 -3.3(3) . . . . ?
N3 C31 C43 C44 -99.3(2) . . . . ?
C32 C31 C43 C44 79.0(3) . . . . ?
N3 C31 C43 C48 82.1(3) . . . . ?
C32 C31 C43 C48 -99.6(3) . . . . ?
C48 C43 C44 C45 0.0(3) . . . . ?
C31 C43 C44 C45 -178.5(2) . . . . ?
C48 C43 C44 C49 -179.2(2) . . . . ?
C31 C43 C44 C49 2.2(3) . . . . ?
C43 C44 C45 C46 0.5(4) . . . . ?
C49 C44 C45 C46 179.8(2) . . . . ?
C44 C45 C46 C47 -1.5(4) . . . . ?
C44 C45 C46 C50 179.2(3) . . . . ?
C45 C46 C47 C48 2.0(4) . . . . ?
C50 C46 C47 C48 -178.6(3) . . . . ?
C46 C47 C48 C43 -1.5(4) . . . . ?
C46 C47 C48 C51 178.8(3) . . . . ?
C44 C43 C48 C47 0.5(4) . . . . ?
C31 C43 C48 C47 179.0(2) . . . . ?
C44 C43 C48 C51 -179.9(2) . . . . ?
C31 C43 C48 C51 -1.3(3) . . . . ?
N4 C40 C52 C53 95.8(3) . . . . ?
C39 C40 C52 C53 -87.2(3) . . . . ?
N4 C40 C52 C57 -88.4(3) . . . . ?
C39 C40 C52 C57 88.6(3) . . . . ?
C57 C52 C53 C54 -2.0(4) . . . . ?
C40 C52 C53 C54 173.7(2) . . . . ?
C57 C52 C53 C58 178.8(3) . . . . ?
C40 C52 C53 C58 -5.5(4) . . . . ?
C52 C53 C54 C55 -1.5(4) . . . . ?
C58 C53 C54 C55 177.8(3) . . . . ?
C53 C54 C55 C56 3.2(4) . . . . ?
C53 C54 C55 C59 -174.8(2) . . . . ?
C54 C55 C56 C57 -1.4(4) . . . . ?
C59 C55 C56 C57 176.5(2) . . . . ?
C53 C52 C57 C56 3.6(4) . . . . ?
C40 C52 C57 C56 -172.2(2) . . . . ?
C53 C52 C57 C60 -176.5(2) . . . . ?
C40 C52 C57 C60 7.7(4) . . . . ?
C55 C56 C57 C52 -1.9(4) . . . . ?
C55 C56 C57 C60 178.2(3) . . . . ?
C72 N5 C61 C62 0.8(3) . . . . ?
Ni3 N5 C61 C62 -175.35(17) . . . . ?
C72 N5 C61 C73 -178.4(2) . . . . ?
Ni3 N5 C61 C73 5.4(3) . . . . ?
N5 C61 C62 C63 -0.3(4) . . . . ?
C73 C61 C62 C63 178.9(2) . . . . ?
C61 C62 C63 C64 -0.9(4) . . . . ?
C62 C63 C64 C72 1.3(4) . . . . ?
C62 C63 C64 C65 -179.8(2) . . . . ?
C72 C64 C65 C66 1.3(4) . . . . ?
C63 C64 C65 C66 -177.6(3) . . . . ?
C64 C65 C66 C67 1.4(4) . . . . ?
C65 C66 C67 C68 174.3(3) . . . . ?
C65 C66 C67 C71 -3.4(4) . . . . ?
C71 C67 C68 C69 -2.0(4) . . . . ?
C66 C67 C68 C69 -179.8(3) . . . . ?
C67 C68 C69 C70 0.0(4) . . . . ?
C71 N6 C70 C69 -1.1(3) . . . . ?
Ni3 N6 C70 C69 173.07(19) . . . . ?
C71 N6 C70 C82 179.5(2) . . . . ?
Ni3 N6 C70 C82 -6.3(3) . . . . ?
C68 C69 C70 N6 1.7(4) . . . . ?
C68 C69 C70 C82 -178.9(3) . . . . ?
C70 N6 C71 C67 -1.0(4) . . . . ?
Ni3 N6 C71 C67 -176.3(2) . . . . ?
C70 N6 C71 C72 176.8(2) . . . . ?
Ni3 N6 C71 C72 1.6(3) . . . . ?
C68 C67 C71 N6 2.6(4) . . . . ?
C66 C67 C71 N6 -179.4(2) . . . . ?
C68 C67 C71 C72 -175.2(2) . . . . ?
C66 C67 C71 C72 2.8(4) . . . . ?
C61 N5 C72 C64 -0.3(3) . . . . ?
Ni3 N5 C72 C64 176.50(19) . . . . ?
C61 N5 C72 C71 -178.3(2) . . . . ?
Ni3 N5 C72 C71 -1.4(3) . . . . ?
C63 C64 C72 N5 -0.8(4) . . . . ?
C65 C64 C72 N5 -179.7(2) . . . . ?
C63 C64 C72 C71 177.1(2) . . . . ?
C65 C64 C72 C71 -1.9(4) . . . . ?
N6 C71 C72 N5 -0.1(3) . . . . ?
C67 C71 C72 N5 177.9(2) . . . . ?
N6 C71 C72 C64 -178.1(2) . . . . ?
C67 C71 C72 C64 -0.2(4) . . . . ?
N5 C61 C73 C74 -98.5(2) . . . . ?
C62 C61 C73 C74 82.3(3) . . . . ?
N5 C61 C73 C78 79.3(3) . . . . ?
C62 C61 C73 C78 -99.9(3) . . . . ?
C78 C73 C74 C75 0.4(3) . . . . ?
C61 C73 C74 C75 178.19(19) . . . . ?
C78 C73 C74 C79 -177.3(2) . . . . ?
C61 C73 C74 C79 0.4(3) . . . . ?
C73 C74 C75 C76 -0.9(3) . . . . ?
C79 C74 C75 C76 176.9(2) . . . . ?
C74 C75 C76 C77 -0.2(3) . . . . ?
C74 C75 C76 C80 -178.5(2) . . . . ?
C75 C76 C77 C78 1.7(3) . . . . ?
C80 C76 C77 C78 -180.0(2) . . . . ?
C76 C77 C78 C73 -2.2(3) . . . . ?
C76 C77 C78 C81 177.2(2) . . . . ?
C74 C73 C78 C77 1.1(3) . . . . ?
C61 C73 C78 C77 -176.75(19) . . . . ?
C74 C73 C78 C81 -178.3(2) . . . . ?
C61 C73 C78 C81 3.9(3) . . . . ?
N6 C70 C82 C83 72.9(3) . . . . ?
C69 C70 C82 C83 -106.5(3) . . . . ?
N6 C70 C82 C87 -112.6(3) . . . . ?
C69 C70 C82 C87 68.0(3) . . . . ?
C87 C82 C83 C84 -2.7(4) . . . . ?
C70 C82 C83 C84 171.6(2) . . . . ?
C87 C82 C83 C88 177.5(2) . . . . ?
C70 C82 C83 C88 -8.2(4) . . . . ?
C82 C83 C84 C85 -0.1(4) . . . . ?
C88 C83 C84 C85 179.7(3) . . . . ?
C83 C84 C85 C86 2.6(4) . . . . ?
C83 C84 C85 C89 -176.1(3) . . . . ?
C84 C85 C86 C87 -2.3(4) . . . . ?
C89 C85 C86 C87 176.4(3) . . . . ?
C83 C82 C87 C86 2.9(4) . . . . ?
C70 C82 C87 C86 -171.6(2) . . . . ?
C83 C82 C87 C90 -176.1(3) . . . . ?
C70 C82 C87 C90 9.4(4) . . . . ?
C85 C86 C87 C82 -0.4(4) . . . . ?
C85 C86 C87 C90 178.6(3) . . . . ?
C102 N8 C91 C92 2.4(3) . . . . ?
Ni4 N8 C91 C92 -175.31(17) . . . . ?
C102 N8 C91 C112 -177.9(2) . . . . ?
Ni4 N8 C91 C112 4.5(3) . . . . ?
N8 C91 C92 C93 -1.0(4) . . . . ?
C112 C91 C92 C93 179.2(2) . . . . ?
C91 C92 C93 C94 -1.2(4) . . . . ?
C92 C93 C94 C102 1.9(3) . . . . ?
C92 C93 C94 C95 -176.1(2) . . . . ?
C102 C94 C95 C96 0.5(4) . . . . ?
C93 C94 C95 C96 178.4(2) . . . . ?
C94 C95 C96 C97 1.8(4) . . . . ?
C95 C96 C97 C101 -1.5(4) . . . . ?
C95 C96 C97 C98 176.0(2) . . . . ?
C101 C97 C98 C99 0.0(4) . . . . ?
C96 C97 C98 C99 -177.6(2) . . . . ?
C97 C98 C99 C100 -0.3(4) . . . . ?
C101 N7 C100 C99 1.2(3) . . . . ?
Ni4 N7 C100 C99 -179.24(18) . . . . ?
C101 N7 C100 C103 -176.9(2) . . . . ?
Ni4 N7 C100 C103 2.7(3) . . . . ?
C98 C99 C100 N7 -0.3(4) . . . . ?
C98 C99 C100 C103 177.8(2) . . . . ?
C100 N7 C101 C97 -1.5(3) . . . . ?
Ni4 N7 C101 C97 178.78(18) . . . . ?
C100 N7 C101 C102 178.1(2) . . . . ?
Ni4 N7 C101 C102 -1.5(2) . . . . ?
C98 C97 C101 N7 1.0(3) . . . . ?
C96 C97 C101 N7 178.7(2) . . . . ?
C98 C97 C101 C102 -178.7(2) . . . . ?
C96 C97 C101 C102 -1.0(3) . . . . ?
C91 N8 C102 C94 -1.6(3) . . . . ?
Ni4 N8 C102 C94 176.52(18) . . . . ?
C91 N8 C102 C101 178.9(2) . . . . ?
Ni4 N8 C102 C101 -3.0(2) . . . . ?
C93 C94 C102 N8 -0.6(3) . . . . ?
C95 C94 C102 N8 177.5(2) . . . . ?
C93 C94 C102 C101 178.9(2) . . . . ?
C95 C94 C102 C101 -3.0(3) . . . . ?
N7 C101 C102 N8 3.1(3) . . . . ?
C97 C101 C102 N8 -177.2(2) . . . . ?
N7 C101 C102 C94 -176.5(2) . . . . ?
C97 C101 C102 C94 3.2(3) . . . . ?
N7 C100 C103 C108 89.2(3) . . . . ?
C99 C100 C103 C108 -88.9(3) . . . . ?
N7 C100 C103 C104 -96.0(3) . . . . ?
C99 C100 C103 C104 85.9(3) . . . . ?
C108 C103 C104 C105 2.3(4) . . . . ?
C100 C103 C104 C105 -172.4(2) . . . . ?
C108 C103 C104 C109 -177.6(3) . . . . ?
C100 C103 C104 C109 7.6(4) . . . . ?
C103 C104 C105 C106 -0.7(4) . . . . ?
C109 C104 C105 C106 179.3(3) . . . . ?
C104 C105 C106 C107 -1.6(4) . . . . ?
C104 C105 C106 C110 176.5(3) . . . . ?
C105 C106 C107 C108 2.4(4) . . . . ?
C110 C106 C107 C108 -175.7(2) . . . . ?
C106 C107 C108 C103 -0.8(4) . . . . ?
C106 C107 C108 C111 179.2(3) . . . . ?
C104 C103 C108 C107 -1.6(4) . . . . ?
C100 C103 C108 C107 173.2(2) . . . . ?
C104 C103 C108 C111 178.4(3) . . . . ?
C100 C103 C108 C111 -6.8(4) . . . . ?
N8 C91 C112 C113 -78.6(3) . . . . ?
C92 C91 C112 C113 101.1(3) . . . . ?
N8 C91 C112 C116 106.3(2) . . . . ?
C92 C91 C112 C116 -73.9(3) . . . . ?
C116 C112 C113 C114 1.9(3) . . . . ?
C91 C112 C113 C114 -173.1(2) . . . . ?
C116 C112 C113 C117 -179.5(2) . . . . ?
C91 C112 C113 C117 5.5(3) . . . . ?
C112 C113 C114 C115 0.2(4) . . . . ?
C117 C113 C114 C115 -178.4(2) . . . . ?
C113 C114 C115 C022 -2.7(4) . . . . ?
C113 C114 C115 C118 176.0(2) . . . . ?
C116 C022 C115 C114 3.2(4) . . . . ?
C116 C022 C115 C118 -175.5(2) . . . . ?
C115 C022 C116 C112 -1.2(3) . . . . ?
C115 C022 C116 C119 178.7(2) . . . . ?
C113 C112 C116 C022 -1.3(3) . . . . ?
C91 C112 C116 C022 173.7(2) . . . . ?
C113 C112 C116 C119 178.7(2) . . . . ?
C91 C112 C116 C119 -6.3(3) . . . . ?
